data_4346641
loop_
_publ_author_name
'Wang, Kai-Yao'
'Lin, Zhengguo'
'Bassil, Bassem S.'
'Xing, Xiaolin'
'Haider, Ali'
'Keita, Bineta'
'Zhang, Guangjin'
'Silvestru, Cristian'
'Kortz, Ulrich'

_publ_section_title
;
 Ti2-Containing 18-Tungsto-2-Arsenate(III) Monolacunary Host and the
 Incorporation of a Phenylantimony(III) Guest.
;
_journal_issue 22
_journal_name_full 'Inorganic chemistry'
_journal_page_first 10530
_journal_page_last 10532
_journal_paper_doi 10.1021/acs.inorgchem.5b01863
_journal_volume 54
_journal_year 2015
_chemical_formula_sum 'C6 H85 As2 Cs2.5 Na9.5 O108 Sb Ti2 W18'
_chemical_formula_weight 6113.10
_space_group_crystal_system monoclinic
_space_group_IT_number 14
_space_group_name_Hall '-P 2yn'
_space_group_name_H-M_alt 'P 1 21/n 1'
_atom_sites_solution_hydrogens geom
_audit_creation_method SHELXL-2014
_cell_angle_alpha 90
_cell_angle_beta 91.7750(12)
_cell_angle_gamma 90
_cell_formula_units_Z 4
_cell_length_a 18.7957(4)
_cell_length_b 27.7898(7)
_cell_length_c 19.7359(5)
_cell_measurement_reflns_used 9812
_cell_measurement_temperature 100(2)
_cell_measurement_theta_max 28.27
_cell_measurement_theta_min 2.54
_cell_volume 10303.7(4)
_computing_cell_refinement 'Bruker SAINT'
_computing_data_collection 'Bruker APEX2'
_computing_data_reduction 'Bruker SAINT'
_computing_molecular_graphics 'Bruker SHELXTL'
_computing_publication_material 'Bruker SHELXTL'
_computing_structure_refinement 'SHELXL-2014 (Sheldrick, 2014)'
_computing_structure_solution 'SHELXS-97 (Sheldrick 2008)'
_diffrn_ambient_temperature 100(2)
_diffrn_measured_fraction_theta_full 0.997
_diffrn_measured_fraction_theta_max 0.998
_diffrn_measurement_device_type 'Bruker APEX-II CCD'
_diffrn_measurement_method '\f and \w scans'
_diffrn_radiation_type MoK\a
_diffrn_radiation_wavelength 0.71073
_diffrn_reflns_av_R_equivalents 0.0667
_diffrn_reflns_av_unetI/netI 0.0430
_diffrn_reflns_Laue_measured_fraction_full 0.997
_diffrn_reflns_Laue_measured_fraction_max 0.998
_diffrn_reflns_limit_h_max 24
_diffrn_reflns_limit_h_min -24
_diffrn_reflns_limit_k_max 36
_diffrn_reflns_limit_k_min -36
_diffrn_reflns_limit_l_max 25
_diffrn_reflns_limit_l_min -25
_diffrn_reflns_number 200507
_diffrn_reflns_point_group_measured_fraction_full 0.997
_diffrn_reflns_point_group_measured_fraction_max 0.998
_diffrn_reflns_theta_full 25.242
_diffrn_reflns_theta_max 27.876
_diffrn_reflns_theta_min 3.428
_exptl_absorpt_coefficient_mu 22.080
_exptl_absorpt_correction_T_max 0.271
_exptl_absorpt_correction_T_min 0.177
_exptl_absorpt_correction_type multi-scan
_exptl_absorpt_process_details SADABS
_exptl_crystal_colour yellow
_exptl_crystal_density_diffrn 3.941
_exptl_crystal_description block
_exptl_crystal_F_000 10880
_exptl_crystal_size_max 0.120
_exptl_crystal_size_mid 0.090
_exptl_crystal_size_min 0.080
_exptl_transmission_factor_max 0.271
_exptl_transmission_factor_min 0.177
_refine_diff_density_max 4.320
_refine_diff_density_min -4.444
_refine_diff_density_rms 0.359
_refine_ls_extinction_method none
_refine_ls_goodness_of_fit_ref 1.004
_refine_ls_hydrogen_treatment constr
_refine_ls_matrix_type full
_refine_ls_number_parameters 717
_refine_ls_number_reflns 24537
_refine_ls_number_restraints 0
_refine_ls_restrained_S_all 1.004
_refine_ls_R_factor_all 0.0612
_refine_ls_R_factor_gt 0.0416
_refine_ls_shift/su_max 0.002
_refine_ls_shift/su_mean 0.000
_refine_ls_structure_factor_coef Fsqd
_refine_ls_weighting_details 'w=1/[\s^2^(Fo^2^)+(0.0458P)^2^+320.0000P] where P=(Fo^2^+2Fc^2^)/3'
_refine_ls_weighting_scheme calc
_refine_ls_wR_factor_gt 0.1009
_refine_ls_wR_factor_ref 0.1110
_reflns_Friedel_coverage 0.000
_reflns_number_gt 19210
_reflns_number_total 24537
_reflns_threshold_expression 'I > 2\s(I)'
_cod_data_source_file ic5b01863_si_002.cif
_cod_data_source_block wky
_cod_original_sg_symbol_H-M 'P 21/n'
_cod_original_formula_sum 'C6 H85 As2 Cs2.50 Na9.50 O108 Sb Ti2 W18'
_cod_database_code 4346641
_shelx_space_group_comment
; 
The symmetry employed for this shelxl refinement is uniquely defined 
by the following loop, which should always be used as a source of 
symmetry information in preference to the above space-group names. 
They are only intended as comments. 
;
_shelx_estimated_absorpt_t_min 0.177
_shelx_estimated_absorpt_t_max 0.271
_shelxl_version_number 2014-3

loop_
_space_group_symop_operation_xyz
'x, y, z'
'-x+1/2, y+1/2, -z+1/2'
'-x, -y, -z'
'x-1/2, -y-1/2, z-1/2'

loop_
_atom_site_label
_atom_site_type_symbol
_atom_site_fract_x
_atom_site_fract_y
_atom_site_fract_z
_atom_site_U_iso_or_equiv
_atom_site_adp_type
_atom_site_occupancy
_atom_site_site_symmetry_order
_atom_site_calc_flag
_atom_site_refinement_flags_posn
_atom_site_refinement_flags_adp
_atom_site_refinement_flags_occupancy
W1 W 0.71755(2) 0.76521(2) 0.17708(2) 0.01913(10) Uani 1 1 d . . .
W2 W 0.57768(2) 0.72360(2) 0.26447(3) 0.02215(11) Uani 1 1 d . . .
W3 W 0.73400(2) 0.75242(2) 0.34554(2) 0.01923(10) Uani 1 1 d . . .
W4 W 0.71132(2) 0.65696(2) 0.06768(2) 0.02105(10) Uani 1 1 d . . .
W5 W 0.72087(3) 0.54757(2) 0.13818(3) 0.02441(11) Uani 1 1 d . . .
W6 W 0.57175(3) 0.61433(2) 0.15491(3) 0.02688(12) Uani 1 1 d . . .
W7 W 0.73409(3) 0.53524(2) 0.32273(3) 0.02681(12) Uani 1 1 d . . .
W8 W 0.74101(3) 0.63244(2) 0.42343(3) 0.02450(11) Uani 1 1 d . . .
W9 W 0.58668(3) 0.60263(2) 0.34194(3) 0.02848(12) Uani 1 1 d . . .
W10 W 1.07270(3) 0.76016(2) 0.17727(2) 0.02050(10) Uani 1 1 d . . .
W11 W 1.06694(2) 0.74860(2) 0.34578(2) 0.01891(10) Uani 1 1 d . . .
W12 W 1.21584(2) 0.71576(2) 0.26533(2) 0.02081(10) Uani 1 1 d . . .
W13 W 1.06604(2) 0.65152(2) 0.06875(2) 0.01855(10) Uani 1 1 d . . .
W14 W 1.05864(2) 0.54222(2) 0.14005(3) 0.02046(10) Uani 1 1 d . . .
W15 W 1.21160(2) 0.60732(2) 0.15461(2) 0.01993(10) Uani 1 1 d . . .
W16 W 1.05473(3) 0.52948(2) 0.32464(3) 0.02257(11) Uani 1 1 d . . .
W17 W 1.05935(3) 0.62816(2) 0.42314(2) 0.02021(10) Uani 1 1 d . . .
W18 W 1.20670(2) 0.59427(2) 0.34064(2) 0.02175(10) Uani 1 1 d . . .
As1 As 0.74741(6) 0.64833(4) 0.24581(6) 0.0180(2) Uani 1 1 d . . .
As2 As 1.04220(6) 0.64406(4) 0.24602(6) 0.0159(2) Uani 1 1 d . . .
Ti2 Ti 0.90118(11) 0.69549(8) 0.38332(10) 0.0192(4) Uani 1 1 d . . .
Ti1 Ti 0.89153(11) 0.53738(8) 0.22477(12) 0.0220(5) Uani 1 1 d . . .
Sb1 Sb 0.89165(4) 0.69806(3) 0.14388(4) 0.01877(15) Uani 1 1 d . . .
C1 C 0.8936(6) 0.7432(4) 0.0533(6) 0.019(2) Uiso 1 1 d . . .
C2 C 0.8989(6) 0.7926(5) 0.0591(6) 0.024(3) Uiso 1 1 d . . .
H2 H 0.9009 0.8067 0.1029 0.028 Uiso 1 1 calc R U .
C3 C 0.9014(7) 0.8220(5) 0.0030(7) 0.033(3) Uiso 1 1 d . . .
H3 H 0.9038 0.8560 0.0081 0.040 Uiso 1 1 calc R U .
C4 C 0.9003(8) 0.8010(6) -0.0622(8) 0.041(4) Uiso 1 1 d . . .
H4 H 0.9025 0.8206 -0.1015 0.049 Uiso 1 1 calc R U .
C5 C 0.8961(7) 0.7517(5) -0.0680(7) 0.032(3) Uiso 1 1 d . . .
H5 H 0.8949 0.7373 -0.1117 0.038 Uiso 1 1 calc R U .
C6 C 0.8936(6) 0.7232(5) -0.0121(6) 0.022(2) Uiso 1 1 d . . .
H6 H 0.8918 0.6893 -0.0173 0.026 Uiso 1 1 calc R U .
O1 O 0.6330(5) 0.5415(3) 0.3472(5) 0.032(2) Uiso 1 1 d . . .
O2 O 0.7033(5) 0.5307(3) 0.2306(5) 0.0282(19) Uiso 1 1 d . . .
O3 O 1.0798(4) 0.5235(3) 0.2319(4) 0.0246(18) Uiso 1 1 d . . .
O4 O 0.5698(5) 0.5934(3) 0.2478(5) 0.030(2) Uiso 1 1 d . . .
O5 O 1.2190(4) 0.5854(3) 0.2467(4) 0.0235(18) Uiso 1 1 d . . .
O6 O 0.7213(5) 0.5872(3) 0.0600(4) 0.0264(19) Uiso 1 1 d . . .
O7 O 0.5618(5) 0.6772(3) 0.1937(4) 0.0271(19) Uiso 1 1 d . . .
O8 O 1.0422(4) 0.5592(3) 0.4120(4) 0.0220(17) Uiso 1 1 d . . .
O9 O 0.7143(4) 0.6973(3) 0.3988(4) 0.0232(18) Uiso 1 1 d . . .
O10 O 1.1583(5) 0.5343(3) 0.3456(4) 0.0264(19) Uiso 1 1 d . . .
O11 O 1.0903(4) 0.7117(3) 0.1097(4) 0.0229(18) Uiso 1 1 d . . .
O12 O 0.7533(5) 0.5646(3) 0.4115(4) 0.0269(19) Uiso 1 1 d . . .
O13 O 0.6931(4) 0.7181(3) 0.1088(4) 0.0207(17) Uiso 1 1 d . . .
O14 O 1.2268(4) 0.6690(3) 0.1939(4) 0.0216(17) Uiso 1 1 d . . .
O15 O 0.6374(5) 0.6196(3) 0.4245(4) 0.0275(19) Uiso 1 1 d . . .
O16 O 0.6077(5) 0.6432(3) 0.0762(4) 0.0262(19) Uiso 1 1 d . . .
O17 O 1.1623(4) 0.6121(3) 0.4229(4) 0.0253(18) Uiso 1 1 d . . .
O18 O 0.7337(4) 0.7936(3) 0.2665(4) 0.0181(16) Uiso 1 1 d . . .
O19 O 1.1710(4) 0.6358(3) 0.0768(4) 0.0202(17) Uiso 1 1 d . . .
O20 O 1.2219(4) 0.6610(3) 0.3242(4) 0.0246(18) Uiso 1 1 d . . .
O21 O 1.1725(4) 0.7503(3) 0.3355(4) 0.0217(17) Uiso 1 1 d . . .
O22 O 1.0546(4) 0.5821(3) 0.0603(4) 0.0221(17) Uiso 1 1 d . . .
O23 O 0.6148(4) 0.7664(3) 0.1996(4) 0.0230(18) Uiso 1 1 d . . .
O24 O 0.6268(4) 0.7578(3) 0.3340(4) 0.0230(18) Uiso 1 1 d . . .
O25 O 0.5738(5) 0.6695(3) 0.3245(4) 0.0277(19) Uiso 1 1 d . . .
O26 O 1.0870(4) 0.6923(3) 0.3994(4) 0.0214(17) Uiso 1 1 d . . .
O27 O 1.1773(4) 0.7589(3) 0.1999(4) 0.0225(17) Uiso 1 1 d . . .
O28 O 1.0645(4) 0.7896(3) 0.2669(4) 0.0210(17) Uiso 1 1 d . . .
O29 O 1.1643(4) 0.5486(3) 0.1324(4) 0.0222(17) Uiso 1 1 d . . .
O30 O 0.6154(5) 0.5556(3) 0.1313(5) 0.029(2) Uiso 1 1 d . . .
O1A1 O 0.6998(4) 0.7039(3) 0.2547(4) 0.0227(18) Uiso 1 1 d . . .
O2A1 O 0.6949(4) 0.6252(3) 0.1757(4) 0.0215(17) Uiso 1 1 d . . .
O3A1 O 0.7048(4) 0.6160(3) 0.3115(4) 0.0228(18) Uiso 1 1 d . . .
O1A2 O 1.0931(4) 0.6986(3) 0.2548(4) 0.0175(16) Uiso 1 1 d . . .
O2A2 O 1.0892(4) 0.6196(3) 0.1757(4) 0.0198(17) Uiso 1 1 d . . .
O3A2 O 1.0872(4) 0.6101(3) 0.3110(4) 0.0214(17) Uiso 1 1 d . . .
O1S1 O 0.8093(4) 0.7482(3) 0.1741(4) 0.0241(18) Uiso 1 1 d . . .
O2S1 O 0.8045(4) 0.6616(3) 0.0874(4) 0.0236(18) Uiso 1 1 d . . .
O3S1 O 0.9798(4) 0.7447(3) 0.1774(4) 0.0245(18) Uiso 1 1 d . . .
O4S1 O 0.9749(4) 0.6575(3) 0.0891(4) 0.0222(17) Uiso 1 1 d . . .
O1T O 0.7149(4) 0.8169(3) 0.1285(4) 0.0235(18) Uiso 1 1 d . . .
O2T O 0.4929(5) 0.7465(3) 0.2716(5) 0.029(2) Uiso 1 1 d . . .
O3T O 0.7430(4) 0.7952(3) 0.4073(4) 0.0258(19) Uiso 1 1 d . . .
O4T O 0.7063(5) 0.6724(3) -0.0173(5) 0.028(2) Uiso 1 1 d . . .
O5T O 0.7263(5) 0.4916(4) 0.1017(5) 0.034(2) Uiso 1 1 d . . .
O6T O 0.4850(5) 0.6029(3) 0.1273(5) 0.030(2) Uiso 1 1 d . . .
O7T O 0.7422(5) 0.4754(4) 0.3438(5) 0.035(2) Uiso 1 1 d . . .
O8T O 0.7538(5) 0.6380(3) 0.5098(5) 0.032(2) Uiso 1 1 d . . .
O9T O 0.5044(5) 0.5888(4) 0.3741(5) 0.032(2) Uiso 1 1 d . . .
O10T O 1.0740(5) 0.8113(3) 0.1277(5) 0.031(2) Uiso 1 1 d . . .
O4T2 O 0.8292(4) 0.6447(3) 0.3899(4) 0.0221(17) Uiso 1 1 d . . .
O11T O 1.0611(4) 0.7909(3) 0.4089(4) 0.0253(18) Uiso 1 1 d . . .
O12T O 1.3015(5) 0.7376(3) 0.2720(5) 0.029(2) Uiso 1 1 d . . .
O1T1 O 0.9677(4) 0.5567(3) 0.1617(4) 0.0231(18) Uiso 1 1 d . . .
O13T O 1.0659(5) 0.6671(3) -0.0165(4) 0.0273(19) Uiso 1 1 d . . .
O14T O 1.0492(4) 0.4870(3) 0.1006(4) 0.0255(18) Uiso 1 1 d . . .
O15T O 1.2955(4) 0.5952(3) 0.1273(4) 0.0261(19) Uiso 1 1 d . . .
O16T O 1.0433(5) 0.4706(4) 0.3455(5) 0.032(2) Uiso 1 1 d . . .
O17T O 1.0518(5) 0.6342(3) 0.5094(5) 0.030(2) Uiso 1 1 d . . .
O18T O 1.2882(5) 0.5770(3) 0.3727(5) 0.031(2) Uiso 1 1 d . . .
O1T2 O 0.9694(4) 0.6416(3) 0.3889(4) 0.0231(18) Uiso 1 1 d . . .
O2T1 O 0.9651(4) 0.5487(3) 0.2963(4) 0.0218(17) Uiso 1 1 d . . .
O2T2 O 0.9758(4) 0.7285(3) 0.3320(4) 0.0234(18) Uiso 1 1 d . . .
O3T1 O 0.8227(4) 0.5521(3) 0.2962(4) 0.0251(18) Uiso 1 1 d . . .
O3T2 O 0.8250(4) 0.7315(3) 0.3340(4) 0.0206(17) Uiso 1 1 d . . .
O4T1 O 0.8141(4) 0.5601(3) 0.1617(4) 0.0238(18) Uiso 1 1 d . . .
O5T2 O 0.9062(5) 0.7199(3) 0.4594(5) 0.031(2) Uiso 1 1 d . . .
O5T1 O 0.8882(5) 0.4781(4) 0.2164(5) 0.032(2) Uiso 1 1 d . . .
Cs1 Cs 0.88452(4) 0.57286(3) 0.01747(4) 0.02604(16) Uani 1 1 d . . .
Cs2 Cs 1.08005(4) 0.77849(3) -0.02315(4) 0.03027(18) Uani 1 1 d . . .
Cs3 Cs 0.72289(4) 0.78642(3) -0.02096(4) 0.02930(17) Uani 1 1 d . . .
Cs4 Cs 0.39287(5) 0.69146(5) 0.15878(7) 0.0603(3) Uani 1 1 d . . .
Na1 Na 0.8230(3) 0.43009(19) 0.1356(3) 0.0300(11) Uani 1 1 d . . .
Na2 Na 0.8973(3) 0.5684(2) 0.3977(3) 0.0361(13) Uani 1 1 d . . .
Na3 Na 0.7612(3) 0.3966(2) 0.3556(3) 0.0454(15) Uani 1 1 d . . .
Na4 Na 1.0000 0.5000 0.5000 0.071(3) Uani 1 2 d S . P
Na5 Na 0.3925(6) 0.5434(4) 0.0890(6) 0.076(3) Uiso 0.75 1 d . . P
Na6 Na 1.0698(6) 0.3814(4) 0.3183(6) 0.040(3) Uiso 0.5 1 d . . P
Na7 Na 0.2390(11) 0.4957(8) 0.0407(11) 0.072(6) Uiso 0.4 1 d . . P
Na8 Na 1.0395(11) 0.3197(7) 0.4374(10) 0.040(5) Uiso 0.3 1 d . . P
Na9 Na 1.2614(10) 0.4015(7) 0.3807(10) 0.040(4) Uiso 0.3 1 d . . P
Na10 Na 0.3187(11) 0.4193(8) 0.2067(11) 0.044(5) Uiso 0.3 1 d . . P
O1W O 0.9002(5) 0.3583(4) 0.1478(5) 0.032(2) Uiso 1 1 d . . .
O2W O 0.7646(5) 0.3886(4) 0.0440(5) 0.033(2) Uiso 1 1 d . . .
O3W O 0.9055(5) 0.4619(3) 0.0604(5) 0.031(2) Uiso 1 1 d . . .
O4W O 0.7488(6) 0.3940(5) 0.2141(6) 0.053(3) Uiso 1 1 d . . .
O5W O 1.1092(7) 0.3191(5) 0.2388(6) 0.057(3) Uiso 1 1 d . . .
O6W O 1.0069(7) 0.4067(5) 0.2170(6) 0.057(3) Uiso 1 1 d . . .
O7W O 0.9693(7) 0.3403(5) 0.3499(7) 0.067(4) Uiso 1 1 d . . .
O8W O 0.8991(7) 0.4850(5) 0.4313(7) 0.062(3) Uiso 1 1 d . . .
O9W O 0.8797(8) 0.4164(5) 0.3315(7) 0.071(4) Uiso 1 1 d . . .
O10W O 1.0877(8) 0.4309(6) 0.4869(8) 0.076(4) Uiso 1 1 d . . .
O11W O 0.6430(8) 0.3857(6) 0.3213(8) 0.076(4) Uiso 1 1 d . . .
O12W O 0.8765(9) 0.6122(6) -0.1277(8) 0.085(5) Uiso 1 1 d . . .
O13W O 0.9027(6) 0.8145(4) 0.2645(5) 0.042(2) Uiso 1 1 d . . .
O14W O 0.6714(10) 0.4951(7) 0.4909(9) 0.066(5) Uiso 0.75 1 d . . P
O15W O 0.3942(9) 0.6158(6) 0.2670(9) 0.059(4) Uiso 0.75 1 d . . P
O16W O 0.7860(8) 0.5315(6) 0.5629(8) 0.051(4) Uiso 0.75 1 d . . P
O17W O 1.2399(8) 0.7403(6) 0.0531(8) 0.047(4) Uiso 0.75 1 d . . P
O18W O 0.5328(10) 0.7459(7) 0.0612(9) 0.067(5) Uiso 0.75 1 d . . P
O19W O 0.7346(12) 0.6517(8) -0.1574(12) 0.090(7) Uiso 0.75 1 d . . P
O20W O 0.7745(10) 0.4272(7) 0.4661(10) 0.035(4) Uiso 0.5 1 d . . P
O21W O 0.3808(12) 0.5854(9) -0.0110(12) 0.048(5) Uiso 0.5 1 d . . P
O22W O 0.5040(12) 0.4982(9) 0.0690(12) 0.050(6) Uiso 0.5 1 d . . P
O23W O 0.4143(17) 0.5210(12) 0.2033(16) 0.081(9) Uiso 0.5 1 d . . P
O24W O 0.0657(13) 0.8916(9) 0.2785(12) 0.053(6) Uiso 0.5 1 d . . P
O25W O 1.1694(12) 0.4114(8) 0.3134(11) 0.045(5) Uiso 0.5 1 d . . P
O26W O 1.1073(13) 0.3426(9) 0.4273(12) 0.052(6) Uiso 0.5 1 d . . P
O27W O 0.2235(12) 0.4675(8) 0.2155(11) 0.045(5) Uiso 0.5 1 d . . P
O28W O 1.0885(12) 0.9021(9) 0.1511(12) 0.048(6) Uiso 0.5 1 d . . P
O29W O 0.9151(19) 0.9014(14) 0.3393(19) 0.031(8) Uiso 0.25 1 d . . P
O30W O 0.343(2) 0.4564(15) 0.101(2) 0.040(10) Uiso 0.25 1 d . . P

loop_
_atom_site_aniso_label
_atom_site_aniso_U_11
_atom_site_aniso_U_22
_atom_site_aniso_U_33
_atom_site_aniso_U_23
_atom_site_aniso_U_13
_atom_site_aniso_U_12
W1 0.0205(2) 0.0172(2) 0.0198(2) -0.00272(18) 0.00139(17) 0.00260(18)
W2 0.0180(2) 0.0231(3) 0.0256(3) -0.0052(2) 0.00352(18) 0.00272(19)
W3 0.0203(2) 0.0178(2) 0.0197(2) -0.00244(18) 0.00277(17) 0.00356(18)
W4 0.0186(2) 0.0205(2) 0.0240(2) -0.00672(19) 0.00000(18) 0.00006(18)
W5 0.0189(2) 0.0175(2) 0.0371(3) -0.0082(2) 0.0049(2) -0.00239(18)
W6 0.0163(2) 0.0259(3) 0.0387(3) -0.0110(2) 0.0039(2) -0.00189(19)
W7 0.0236(2) 0.0174(2) 0.0400(3) 0.0050(2) 0.0102(2) -0.00106(19)
W8 0.0243(2) 0.0232(3) 0.0264(3) 0.0053(2) 0.0079(2) 0.0017(2)
W9 0.0213(2) 0.0244(3) 0.0403(3) 0.0008(2) 0.0110(2) -0.0016(2)
W10 0.0274(2) 0.0161(2) 0.0178(2) 0.00080(18) -0.00360(18) -0.00561(19)
W11 0.0214(2) 0.0174(2) 0.0178(2) -0.00044(18) -0.00274(17) -0.00149(18)
W12 0.0196(2) 0.0237(3) 0.0190(2) -0.00210(19) -0.00105(17) -0.00591(19)
W13 0.0177(2) 0.0211(2) 0.0168(2) -0.00293(18) 0.00032(17) -0.00243(18)
W14 0.0178(2) 0.0165(2) 0.0273(2) -0.00609(19) 0.00373(18) -0.00112(18)
W15 0.0159(2) 0.0239(3) 0.0201(2) -0.00281(19) 0.00185(17) -0.00216(18)
W16 0.0227(2) 0.0157(2) 0.0295(3) 0.00322(19) 0.00356(19) 0.00228(18)
W17 0.0225(2) 0.0206(2) 0.0175(2) 0.00364(18) 0.00143(17) 0.00371(18)
W18 0.0196(2) 0.0256(3) 0.0200(2) 0.00120(19) 0.00003(17) 0.00295(19)
As1 0.0171(5) 0.0148(6) 0.0222(6) -0.0016(5) 0.0043(4) 0.0003(4)
As2 0.0166(5) 0.0143(5) 0.0169(5) -0.0003(4) 0.0010(4) -0.0010(4)
Ti2 0.0224(10) 0.0190(11) 0.0162(10) 0.0005(8) 0.0013(8) 0.0009(8)
Ti1 0.0166(9) 0.0160(11) 0.0337(12) -0.0032(9) 0.0048(9) -0.0028(8)
Sb1 0.0205(4) 0.0172(4) 0.0186(4) -0.0013(3) 0.0005(3) 0.0001(3)
Cs1 0.0232(3) 0.0249(4) 0.0301(4) -0.0084(3) 0.0025(3) 0.0001(3)
Cs2 0.0332(4) 0.0348(5) 0.0234(4) 0.0046(3) 0.0100(3) -0.0047(3)
Cs3 0.0350(4) 0.0308(4) 0.0216(4) 0.0000(3) -0.0069(3) 0.0063(3)
Cs4 0.0256(4) 0.0693(8) 0.0863(9) -0.0381(7) 0.0060(5) 0.0003(5)
Na1 0.032(3) 0.022(3) 0.036(3) -0.007(2) 0.007(2) -0.005(2)
Na2 0.031(3) 0.027(3) 0.051(4) 0.010(3) 0.012(3) 0.004(2)
Na3 0.051(4) 0.028(3) 0.058(4) 0.001(3) 0.006(3) 0.001(3)
Na4 0.057(6) 0.085(9) 0.069(7) 0.037(6) -0.011(5) -0.005(6)

loop_
_atom_type_symbol
_atom_type_description
_atom_type_scat_dispersion_real
_atom_type_scat_dispersion_imag
_atom_type_scat_source
O O 0.0106 0.0060 'International Tables Vol C Tables 4.2.6.8 and 6.1.1.4'
W W -0.8490 6.8722 'International Tables Vol C Tables 4.2.6.8 and 6.1.1.4'
Sb Sb -0.5866 1.5461 'International Tables Vol C Tables 4.2.6.8 and 6.1.1.4'
As As 0.0499 2.0058 'International Tables Vol C Tables 4.2.6.8 and 6.1.1.4'
Ti Ti 0.2776 0.4457 'International Tables Vol C Tables 4.2.6.8 and 6.1.1.4'
Cs Cs -0.3680 2.1192 'International Tables Vol C Tables 4.2.6.8 and 6.1.1.4'
Na Na 0.0362 0.0249 'International Tables Vol C Tables 4.2.6.8 and 6.1.1.4'
C C 0.0033 0.0016 'International Tables Vol C Tables 4.2.6.8 and 6.1.1.4'
H H 0.0000 0.0000 'International Tables Vol C Tables 4.2.6.8 and 6.1.1.4'

loop_
_geom_angle_atom_site_label_1
_geom_angle_atom_site_label_2
_geom_angle_atom_site_label_3
_geom_angle
_geom_angle_site_symmetry_1
_geom_angle_site_symmetry_3
O1T W1 O1S1 102.2(4) . .
O1T W1 O13 100.1(4) . .
O1S1 W1 O13 90.4(4) . .
O1T W1 O18 99.6(4) . .
O1S1 W1 O18 90.8(4) . .
O13 W1 O18 159.6(3) . .
O1T W1 O23 95.7(4) . .
O1S1 W1 O23 162.1(4) . .
O13 W1 O23 87.4(3) . .
O18 W1 O23 85.2(3) . .
O1T W1 O1A1 167.0(3) . .
O1S1 W1 O1A1 89.3(3) . .
O13 W1 O1A1 85.8(3) . .
O18 W1 O1A1 73.8(3) . .
O23 W1 O1A1 72.8(3) . .
O1T W1 Cs3 47.8(3) . .
O1S1 W1 Cs3 87.3(3) . .
O13 W1 Cs3 54.7(2) . .
O18 W1 Cs3 145.7(2) . .
O23 W1 Cs3 105.8(2) . .
O1A1 W1 Cs3 140.3(2) . .
O2T W2 O24 100.8(4) . .
O2T W2 O23 100.6(4) . .
O24 W2 O23 89.6(4) . .
O2T W2 O7 100.6(4) . .
O24 W2 O7 158.4(4) . .
O23 W2 O7 88.9(4) . .
O2T W2 O25 100.7(4) . .
O24 W2 O25 88.4(4) . .
O23 W2 O25 158.6(4) . .
O7 W2 O25 85.1(4) . .
O2T W2 O1A1 171.7(4) . .
O24 W2 O1A1 73.9(3) . .
O23 W2 O1A1 73.3(3) . .
O7 W2 O1A1 85.1(3) . .
O25 W2 O1A1 85.7(3) . .
O2T W2 Cs4 49.5(3) . .
O24 W2 Cs4 150.3(2) . .
O23 W2 Cs4 96.7(3) . .
O7 W2 Cs4 51.1(3) . .
O25 W2 Cs4 95.5(3) . .
O1A1 W2 Cs4 135.7(2) . .
O2T W2 Cs2 84.6(3) . 4_576
O24 W2 Cs2 44.7(3) . 4_576
O23 W2 Cs2 133.7(3) . 4_576
O7 W2 Cs2 135.8(3) . 4_576
O25 W2 Cs2 51.0(3) . 4_576
O1A1 W2 Cs2 95.6(2) . 4_576
Cs4 W2 Cs2 119.28(2) . 4_576
O3T W3 O3T2 103.8(4) . .
O3T W3 O9 100.5(4) . .
O3T2 W3 O9 90.7(4) . .
O3T W3 O18 99.3(4) . .
O3T2 W3 O18 93.8(3) . .
O9 W3 O18 158.0(3) . .
O3T W3 O24 96.0(4) . .
O3T2 W3 O24 160.2(4) . .
O9 W3 O24 84.9(3) . .
O18 W3 O24 83.6(3) . .
O3T W3 O1A1 167.4(4) . .
O3T2 W3 O1A1 87.5(3) . .
O9 W3 O1A1 84.6(3) . .
O18 W3 O1A1 74.1(3) . .
O24 W3 O1A1 72.8(3) . .
O3T W3 Cs2 75.3(3) . 4_576
O3T2 W3 Cs2 134.8(3) . 4_576
O9 W3 Cs2 46.9(2) . 4_576
O18 W3 Cs2 131.2(2) . 4_576
O24 W3 Cs2 50.0(2) . 4_576
O1A1 W3 Cs2 100.7(2) . 4_576
O4T W4 O2S1 102.5(4) . .
O4T W4 O13 100.7(4) . .
O2S1 W4 O13 91.7(4) . .
O4T W4 O6 99.9(4) . .
O2S1 W4 O6 89.6(4) . .
O13 W4 O6 158.5(3) . .
O4T W4 O16 96.0(4) . .
O2S1 W4 O16 161.3(4) . .
O13 W4 O16 86.9(3) . .
O6 W4 O16 85.0(4) . .
O4T W4 O2A1 166.6(4) . .
O2S1 W4 O2A1 89.1(3) . .
O13 W4 O2A1 85.3(3) . .
O6 W4 O2A1 73.2(3) . .
O16 W4 O2A1 72.2(3) . .
O4T W4 Cs3 50.0(3) . .
O2S1 W4 Cs3 87.9(3) . .
O13 W4 Cs3 53.3(2) . .
O6 W4 Cs3 148.2(3) . .
O16 W4 Cs3 105.9(3) . .
O2A1 W4 Cs3 138.4(2) . .
O4T W4 Cs1 85.8(3) . .
O2S1 W4 Cs1 47.4(3) . .
O13 W4 Cs1 138.7(2) . .
O6 W4 Cs1 49.1(2) . .
O16 W4 Cs1 133.4(3) . .
O2A1 W4 Cs1 97.5(2) . .
Cs3 W4 Cs1 110.33(2) . .
O5T W5 O4T1 102.1(4) . .
O5T W5 O6 100.6(4) . .
O4T1 W5 O6 93.9(4) . .
O5T W5 O2 101.0(4) . .
O4T1 W5 O2 89.8(4) . .
O6 W5 O2 156.8(4) . .
O5T W5 O30 98.3(4) . .
O4T1 W5 O30 159.5(4) . .
O6 W5 O30 84.8(4) . .
O2 W5 O30 83.8(4) . .
O5T W5 O2A1 169.7(4) . .
O4T1 W5 O2A1 87.2(3) . .
O6 W5 O2A1 74.2(3) . .
O2 W5 O2A1 83.2(3) . .
O30 W5 O2A1 72.6(3) . .
O5T W5 Cs1 81.6(3) . .
O4T1 W5 Cs1 51.1(3) . .
O6 W5 Cs1 52.6(3) . .
O2 W5 Cs1 139.8(3) . .
O30 W5 Cs1 136.0(3) . .
O2A1 W5 Cs1 101.40(19) . .
O6T W6 O30 100.1(4) . .
O6T W6 O16 100.1(4) . .
O30 W6 O16 89.8(4) . .
O6T W6 O7 100.9(4) . .
O30 W6 O7 158.8(4) . .
O16 W6 O7 89.0(4) . .
O6T W6 O4 101.5(4) . .
O30 W6 O4 89.7(4) . .
O16 W6 O4 158.1(4) . .
O7 W6 O4 83.7(4) . .
O6T W6 O2A1 171.0(4) . .
O30 W6 O2A1 73.9(3) . .
O16 W6 O2A1 73.4(3) . .
O7 W6 O2A1 85.5(3) . .
O4 W6 O2A1 85.4(3) . .
O6T W6 Cs4 47.1(3) . .
O30 W6 Cs4 147.2(3) . .
O16 W6 Cs4 96.3(3) . .
O7 W6 Cs4 53.9(3) . .
O4 W6 Cs4 95.9(3) . .
O2A1 W6 Cs4 138.7(2) . .
O7T W7 O3T1 104.1(4) . .
O7T W7 O2 100.9(4) . .
O3T1 W7 O2 89.8(4) . .
O7T W7 O12 100.1(4) . .
O3T1 W7 O12 90.3(4) . .
O2 W7 O12 158.4(4) . .
O7T W7 O1 96.0(4) . .
O3T1 W7 O1 159.8(4) . .
O2 W7 O1 88.5(4) . .
O12 W7 O1 84.1(4) . .
O7T W7 O3A1 167.8(4) . .
O3T1 W7 O3A1 86.5(3) . .
O2 W7 O3A1 84.8(3) . .
O12 W7 O3A1 73.6(3) . .
O1 W7 O3A1 73.2(3) . .
O7T W7 Na2 94.7(3) . .
O3T1 W7 Na2 41.8(3) . .
O2 W7 Na2 131.5(3) . .
O12 W7 Na2 51.3(3) . .
O1 W7 Na2 135.3(3) . .
O3A1 W7 Na2 89.3(2) . .
O8T W8 O4T2 103.9(4) . .
O8T W8 O12 101.3(4) . .
O4T2 W8 O12 91.4(4) . .
O8T W8 O9 101.2(4) . .
O4T2 W8 O9 88.1(4) . .
O12 W8 O9 157.0(4) . .
O8T W8 O15 96.4(4) . .
O4T2 W8 O15 159.5(4) . .
O12 W8 O15 86.9(4) . .
O9 W8 O15 85.5(4) . .
O8T W8 O3A1 169.0(4) . .
O4T2 W8 O3A1 86.3(3) . .
O12 W8 O3A1 73.9(3) . .
O9 W8 O3A1 83.0(3) . .
O15 W8 O3A1 73.6(3) . .
O8T W8 Na2 95.6(3) . .
O4T2 W8 Na2 42.9(3) . .
O12 W8 Na2 51.2(3) . .
O9 W8 Na2 130.9(3) . .
O15 W8 Na2 138.0(3) . .
O3A1 W8 Na2 89.1(2) . .
O8T W8 Cs2 76.8(3) . 4_576
O4T2 W8 Cs2 131.9(3) . 4_576
O12 W8 Cs2 136.3(3) . 4_576
O9 W8 Cs2 46.2(2) . 4_576
O15 W8 Cs2 50.8(3) . 4_576
O3A1 W8 Cs2 99.6(2) . 4_576
Na2 W8 Cs2 169.82(11) . 4_576
O9T W9 O4 101.8(4) . .
O9T W9 O25 99.9(4) . .
O4 W9 O25 86.5(4) . .
O9T W9 O1 101.2(4) . .
O4 W9 O1 89.7(4) . .
O25 W9 O1 158.9(4) . .
O9T W9 O15 99.7(4) . .
O4 W9 O15 158.4(4) . .
O25 W9 O15 88.3(4) . .
O1 W9 O15 87.7(4) . .
O9T W9 O3A1 172.1(4) . .
O4 W9 O3A1 84.3(3) . .
O25 W9 O3A1 85.2(3) . .
O1 W9 O3A1 73.8(3) . .
O15 W9 O3A1 74.3(3) . .
O9T W9 Cs2 84.2(3) . 4_576
O4 W9 Cs2 135.5(3) . 4_576
O25 W9 Cs2 49.3(3) . 4_576
O1 W9 Cs2 132.8(3) . 4_576
O15 W9 Cs2 45.6(3) . 4_576
O3A1 W9 Cs2 94.8(2) . 4_576
O10T W10 O3S1 103.2(4) . .
O10T W10 O11 100.2(4) . .
O3S1 W10 O11 91.2(4) . .
O10T W10 O28 99.8(4) . .
O3S1 W10 O28 89.7(4) . .
O11 W10 O28 159.1(3) . .
O10T W10 O27 96.3(4) . .
O3S1 W10 O27 160.4(4) . .
O11 W10 O27 87.3(3) . .
O28 W10 O27 84.8(3) . .
O10T W10 O1A2 167.5(4) . .
O3S1 W10 O1A2 87.9(3) . .
O11 W10 O1A2 85.0(3) . .
O28 W10 O1A2 74.2(3) . .
O27 W10 O1A2 72.5(3) . .
O10T W10 Cs2 48.1(3) . .
O3S1 W10 Cs2 95.4(3) . .
O11 W10 Cs2 52.6(3) . .
O28 W10 Cs2 147.9(2) . .
O27 W10 Cs2 99.2(2) . .
O1A2 W10 Cs2 137.50(19) . .
O11T W11 O2T2 103.7(4) . .
O11T W11 O26 100.0(4) . .
O2T2 W11 O26 90.0(4) . .
O11T W11 O28 100.4(4) . .
O2T2 W11 O28 93.6(4) . .
O26 W11 O28 157.8(3) . .
O11T W11 O21 98.2(4) . .
O2T2 W11 O21 157.9(4) . .
O26 W11 O21 84.1(3) . .
O28 W11 O21 84.4(3) . .
O11T W11 O1A2 169.8(3) . .
O2T2 W11 O1A2 85.5(3) . .
O26 W11 O1A2 84.1(3) . .
O28 W11 O1A2 74.4(3) . .
O21 W11 O1A2 72.7(3) . .
O11T W11 Cs3 75.6(3) . 4_676
O2T2 W11 Cs3 133.9(3) . 4_676
O26 W11 Cs3 46.5(2) . 4_676
O28 W11 Cs3 132.3(2) . 4_676
O21 W11 Cs3 50.5(2) . 4_676
O1A2 W11 Cs3 101.17(19) . 4_676
O12T W12 O27 99.6(4) . .
O12T W12 O21 100.8(4) . .
O27 W12 O21 90.8(4) . .
O12T W12 O20 101.3(4) . .
O27 W12 O20 158.8(4) . .
O21 W12 O20 88.7(4) . .
O12T W12 O14 99.9(4) . .
O27 W12 O14 88.6(4) . .
O21 W12 O14 159.0(3) . .
O20 W12 O14 84.4(4) . .
O12T W12 O1A2 171.0(4) . .
O27 W12 O1A2 73.4(3) . .
O21 W12 O1A2 74.0(3) . .
O20 W12 O1A2 86.1(3) . .
O14 W12 O1A2 85.8(3) . .
O12T W12 Cs4 46.9(3) . 1_655
O27 W12 Cs4 93.1(2) . 1_655
O21 W12 Cs4 147.7(3) . 1_655
O20 W12 Cs4 98.5(2) . 1_655
O14 W12 Cs4 53.2(2) . 1_655
O1A2 W12 Cs4 137.57(19) . 1_655
O12T W12 Cs3 85.9(3) . 4_676
O27 W12 Cs3 133.8(3) . 4_676
O21 W12 Cs3 43.6(3) . 4_676
O20 W12 Cs3 51.9(3) . 4_676
O14 W12 Cs3 136.0(2) . 4_676
O1A2 W12 Cs3 94.92(18) . 4_676
Cs4 W12 Cs3 121.09(3) 1_655 4_676
O13T W13 O4S1 102.9(4) . .
O13T W13 O11 100.7(4) . .
O4S1 W13 O11 92.4(4) . .
O13T W13 O22 99.6(4) . .
O4S1 W13 O22 90.4(4) . .
O11 W13 O22 158.4(4) . .
O13T W13 O19 95.8(4) . .
O4S1 W13 O19 161.2(4) . .
O11 W13 O19 86.4(3) . .
O22 W13 O19 84.1(3) . .
O13T W13 O2A2 166.3(3) . .
O4S1 W13 O2A2 89.2(3) . .
O11 W13 O2A2 85.1(3) . .
O22 W13 O2A2 73.5(3) . .
O19 W13 O2A2 72.0(3) . .
O13T W13 Cs2 48.4(3) . .
O4S1 W13 Cs2 95.6(3) . .
O11 W13 Cs2 52.9(3) . .
O22 W13 Cs2 148.0(2) . .
O19 W13 Cs2 98.6(2) . .
O2A2 W13 Cs2 137.8(2) . .
O13T W13 Cs1 85.3(3) . .
O4S1 W13 Cs1 46.7(3) . .
O11 W13 Cs1 138.5(2) . .
O22 W13 Cs1 50.9(2) . .
O19 W13 Cs1 134.2(2) . .
O2A2 W13 Cs1 98.6(2) . .
Cs2 W13 Cs1 114.91(2) . .
O14T W14 O1T1 102.6(4) . .
O14T W14 O3 101.6(4) . .
O1T1 W14 O3 90.4(4) . .
O14T W14 O22 98.1(4) . .
O1T1 W14 O22 92.9(4) . .
O3 W14 O22 158.8(4) . .
O14T W14 O29 97.6(4) . .
O1T1 W14 O29 159.8(4) . .
O3 W14 O29 85.3(3) . .
O22 W14 O29 84.3(3) . .
O14T W14 O2A2 167.7(3) . .
O1T1 W14 O2A2 87.1(3) . .
O3 W14 O2A2 85.6(3) . .
O22 W14 O2A2 73.7(3) . .
O29 W14 O2A2 72.8(3) . .
O14T W14 Cs1 81.3(3) . .
O1T1 W14 Cs1 49.7(3) . .
O3 W14 Cs1 138.9(2) . .
O22 W14 Cs1 52.2(2) . .
O29 W14 Cs1 135.4(2) . .
O2A2 W14 Cs1 99.9(2) . .
O15T W15 O19 100.4(4) . .
O15T W15 O14 100.3(4) . .
O19 W15 O14 90.4(4) . .
O15T W15 O29 100.7(4) . .
O19 W15 O29 89.8(4) . .
O14 W15 O29 158.6(3) . .
O15T W15 O5 101.2(4) . .
O19 W15 O5 158.2(3) . .
O14 W15 O5 83.9(4) . .
O29 W15 O5 88.1(4) . .
O15T W15 O2A2 171.1(4) . .
O19 W15 O2A2 73.1(3) . .
O14 W15 O2A2 86.2(3) . .
O29 W15 O2A2 73.5(3) . .
O5 W15 O2A2 85.5(3) . .
O15T W15 Cs4 49.6(3) . 1_655
O19 W15 Cs4 95.3(2) . 1_655
O14 W15 Cs4 50.8(2) . 1_655
O29 W15 Cs4 150.3(2) . 1_655
O5 W15 Cs4 97.2(3) . 1_655
O2A2 W15 Cs4 135.9(2) . 1_655
O16T W16 O2T1 103.4(4) . .
O16T W16 O3 100.7(4) . .
O2T1 W16 O3 89.1(4) . .
O16T W16 O8 100.1(4) . .
O2T1 W16 O8 90.7(4) . .
O3 W16 O8 158.7(4) . .
O16T W16 O10 98.3(4) . .
O2T1 W16 O10 158.3(4) . .
O3 W16 O10 86.3(4) . .
O8 W16 O10 86.1(3) . .
O16T W16 O3A2 169.6(4) . .
O2T1 W16 O3A2 85.8(3) . .
O3 W16 O3A2 84.2(3) . .
O8 W16 O3A2 74.5(3) . .
O10 W16 O3A2 72.6(3) . .
O16T W16 Na2 94.7(3) . .
O2T1 W16 Na2 42.1(3) . .
O3 W16 Na2 131.1(3) . .
O8 W16 Na2 51.2(3) . .
O10 W16 Na2 136.9(3) . .
O3A2 W16 Na2 88.8(2) . .
O17T W17 O1T2 103.9(4) . .
O17T W17 O26 100.5(4) . .
O1T2 W17 O26 88.5(4) . .
O17T W17 O8 100.8(4) . .
O1T2 W17 O8 90.6(4) . .
O26 W17 O8 158.2(3) . .
O17T W17 O17 97.7(4) . .
O1T2 W17 O17 158.3(4) . .
O26 W17 O17 86.4(3) . .
O8 W17 O17 86.4(3) . .
O17T W17 O3A2 169.2(4) . .
O1T2 W17 O3A2 85.7(3) . .
O26 W17 O3A2 84.1(3) . .
O8 W17 O3A2 74.1(3) . .
O17 W17 O3A2 72.7(3) . .
O17T W17 Na2 95.2(3) . .
O1T2 W17 Na2 41.9(3) . .
O26 W17 Na2 130.4(3) . .
O8 W17 Na2 51.5(3) . .
O17 W17 Na2 137.6(3) . .
O3A2 W17 Na2 89.0(2) . .
O17T W17 Na8 32.8(4) . 3_766
O1T2 W17 Na8 73.4(4) . 3_766
O26 W17 Na8 87.9(4) . 3_766
O8 W17 Na8 112.7(4) . 3_766
O17 W17 Na8 127.4(4) . 3_766
O3A2 W17 Na8 157.9(4) . 3_766
Na2 W17 Na8 80.5(3) . 3_766
O17T W17 Cs3 75.9(3) . 4_676
O1T2 W17 Cs3 132.0(3) . 4_676
O26 W17 Cs3 46.1(2) . 4_676
O8 W17 Cs3 137.2(2) . 4_676
O17 W17 Cs3 52.8(3) . 4_676
O3A2 W17 Cs3 101.2(2) . 4_676
Na2 W17 Cs3 168.13(10) . 4_676
Na8 W17 Cs3 87.8(3) 3_766 4_676
O18T W18 O5 101.0(4) . .
O18T W18 O10 99.2(4) . .
O5 W18 O10 90.5(4) . .
O18T W18 O20 101.5(4) . .
O5 W18 O20 86.4(4) . .
O10 W18 O20 159.3(4) . .
O18T W18 O17 99.7(4) . .
O5 W18 O17 159.2(4) . .
O10 W18 O17 87.8(4) . .
O20 W18 O17 87.9(4) . .
O18T W18 O3A2 170.5(4) . .
O5 W18 O3A2 85.7(3) . .
O10 W18 O3A2 73.8(3) . .
O20 W18 O3A2 85.5(3) . .
O17 W18 O3A2 74.0(3) . .
O18T W18 Cs3 86.4(3) . 4_676
O5 W18 Cs3 135.6(3) . 4_676
O10 W18 Cs3 131.9(3) . 4_676
O20 W18 Cs3 49.4(3) . 4_676
O17 W18 Cs3 44.4(3) . 4_676
O3A2 W18 Cs3 93.6(2) . 4_676
O3A1 As1 O2A1 97.6(4) . .
O3A1 As1 O1A1 97.2(4) . .
O2A1 As1 O1A1 96.9(4) . .
O3A2 As2 O1A2 97.9(4) . .
O3A2 As2 O2A2 96.9(4) . .
O1A2 As2 O2A2 96.9(4) . .
O5T2 Ti2 O4T2 104.8(4) . .
O5T2 Ti2 O1T2 104.1(4) . .
O4T2 Ti2 O1T2 84.1(4) . .
O5T2 Ti2 O3T2 105.1(4) . .
O4T2 Ti2 O3T2 84.7(4) . .
O1T2 Ti2 O3T2 150.5(4) . .
O5T2 Ti2 O2T2 104.7(4) . .
O4T2 Ti2 O2T2 150.2(4) . .
O1T2 Ti2 O2T2 84.9(4) . .
O3T2 Ti2 O2T2 91.6(3) . .
O5T2 Ti2 Na2 109.7(4) . .
O4T2 Ti2 Na2 42.4(3) . .
O1T2 Ti2 Na2 41.7(3) . .
O3T2 Ti2 Na2 121.8(3) . .
O2T2 Ti2 Na2 121.3(3) . .
O5T2 Ti2 Na8 33.8(5) . 3_766
O4T2 Ti2 Na8 92.4(4) . 3_766
O1T2 Ti2 Na8 71.6(4) . 3_766
O3T2 Ti2 Na8 136.1(4) . 3_766
O2T2 Ti2 Na8 110.2(4) . 3_766
Na2 Ti2 Na8 79.4(3) . 3_766
O5T1 Ti1 O2T1 104.6(4) . .
O5T1 Ti1 O3T1 104.7(4) . .
O2T1 Ti1 O3T1 85.2(4) . .
O5T1 Ti1 O4T1 103.2(4) . .
O2T1 Ti1 O4T1 151.9(4) . .
O3T1 Ti1 O4T1 84.2(4) . .
O5T1 Ti1 O1T1 103.3(4) . .
O2T1 Ti1 O1T1 84.4(3) . .
O3T1 Ti1 O1T1 151.8(4) . .
O4T1 Ti1 O1T1 92.8(4) . .
O5T1 Ti1 Na2 109.9(4) . .
O2T1 Ti1 Na2 42.8(2) . .
O3T1 Ti1 Na2 42.4(3) . .
O4T1 Ti1 Na2 122.0(3) . .
O1T1 Ti1 Na2 122.5(3) . .
O5T1 Ti1 Na1 30.0(3) . .
O2T1 Ti1 Na1 134.4(3) . .
O3T1 Ti1 Na1 106.3(3) . .
O4T1 Ti1 Na1 73.7(3) . .
O1T1 Ti1 Na1 99.6(3) . .
Na2 Ti1 Na1 131.50(14) . .
O5T1 Ti1 Cs1 97.8(3) . .
O2T1 Ti1 Cs1 131.3(2) . .
O3T1 Ti1 Cs1 129.8(3) . .
O4T1 Ti1 Cs1 46.9(2) . .
O1T1 Ti1 Cs1 48.2(2) . .
Na2 Ti1 Cs1 152.27(11) . .
Na1 Ti1 Cs1 74.02(10) . .
O1S1 Sb1 C1 83.4(4) . .
O1S1 Sb1 O3S1 94.3(3) . .
C1 Sb1 O3S1 82.8(4) . .
O1S1 Sb1 O2S1 84.8(3) . .
C1 Sb1 O2S1 83.2(4) . .
O3S1 Sb1 O2S1 166.0(3) . .
O1S1 Sb1 O4S1 165.6(3) . .
C1 Sb1 O4S1 82.2(4) . .
O3S1 Sb1 O4S1 84.9(3) . .
O2S1 Sb1 O4S1 92.5(3) . .
O1S1 Sb1 Cs1 132.0(2) . .
C1 Sb1 Cs1 89.5(3) . .
O3S1 Sb1 Cs1 131.8(2) . .
O2S1 Sb1 Cs1 47.3(2) . .
O4S1 Sb1 Cs1 47.0(2) . .
C2 C1 C6 117.8(11) . .
C2 C1 Sb1 120.5(9) . .
C6 C1 Sb1 121.6(9) . .
C2 C1 Cs3 76.6(7) . .
C6 C1 Cs3 77.8(7) . .
Sb1 C1 Cs3 118.4(4) . .
C3 C2 C1 121.9(12) . .
C3 C2 Cs3 74.4(8) . .
C1 C2 Cs3 81.6(7) . .
C3 C2 Cs2 70.6(7) . .
C1 C2 Cs2 85.8(7) . .
Cs3 C2 Cs2 128.4(3) . .
C2 C3 C4 119.0(14) . .
C2 C3 Cs3 83.4(8) . .
C4 C3 Cs3 77.0(8) . .
C2 C3 Cs2 88.3(8) . .
C4 C3 Cs2 73.7(8) . .
Cs3 C3 Cs2 140.5(5) . .
C5 C4 C3 119.2(15) . .
C5 C4 Cs3 81.4(9) . .
C3 C4 Cs3 79.7(8) . .
C5 C4 Cs2 83.9(9) . .
C3 C4 Cs2 83.5(9) . .
Cs3 C4 Cs2 148.6(5) . .
C6 C5 C4 120.9(14) . .
C6 C5 Cs3 83.7(8) . .
C4 C5 Cs3 76.0(9) . .
C6 C5 Cs2 88.7(8) . .
C4 C5 Cs2 73.9(9) . .
Cs3 C5 Cs2 139.2(4) . .
C5 C6 C1 121.1(12) . .
C5 C6 Cs3 74.6(8) . .
C1 C6 Cs3 80.1(7) . .
C5 C6 Cs2 70.5(7) . .
C1 C6 Cs2 85.4(7) . .
Cs3 C6 Cs2 127.3(3) . .
W9 O1 W7 120.3(5) . .
W7 O2 W5 147.0(5) . .
W16 O3 W14 146.4(5) . .
W9 O4 W6 152.5(6) . .
W18 O5 W15 151.6(5) . .
W5 O6 W4 120.7(5) . .
W5 O6 Cs1 99.6(3) . .
W4 O6 Cs1 103.7(3) . .
W2 O7 W6 152.6(5) . .
W2 O7 Cs4 101.6(3) . .
W6 O7 Cs4 97.6(3) . .
W16 O8 W17 119.7(4) . .
W16 O8 Na4 112.5(4) . .
W17 O8 Na4 127.8(4) . .
W16 O8 Na2 95.5(3) . .
W17 O8 Na2 94.6(3) . .
Na4 O8 Na2 78.5(2) . .
W3 O9 W8 147.0(5) . .
W3 O9 Cs2 106.2(3) . 4_576
W8 O9 Cs2 106.8(3) . 4_576
W18 O10 W16 121.1(5) . .
W13 O11 W10 149.4(5) . .
W13 O11 Cs2 98.8(3) . .
W10 O11 Cs2 98.8(3) . .
W8 O12 W7 120.1(5) . .
W8 O12 Na2 95.6(4) . .
W7 O12 Na2 94.7(3) . .
W4 O13 W1 149.0(5) . .
W4 O13 Cs3 98.4(3) . .
W1 O13 Cs3 96.4(3) . .
W15 O14 W12 152.4(5) . .
W15 O14 Cs4 102.6(3) . 1_655
W12 O14 Cs4 98.6(3) . 1_655
W9 O15 W8 119.8(4) . .
W9 O15 Cs2 109.1(4) . 4_576
W8 O15 Cs2 100.6(3) . 4_576
W6 O16 W4 121.6(5) . .
W18 O17 W17 120.7(4) . .
W18 O17 Cs3 111.1(3) . 4_676
W17 O17 Cs3 97.8(3) . 4_676
W3 O18 W1 119.1(4) . .
W15 O19 W13 121.9(4) . .
W18 O20 W12 150.4(5) . .
W18 O20 Cs3 105.3(3) . 4_676
W12 O20 Cs3 101.7(3) . 4_676
W12 O21 W11 120.9(4) . .
W12 O21 Cs3 111.8(3) . 4_676
W11 O21 Cs3 100.0(3) . 4_676
W14 O22 W13 119.9(4) . .
W14 O22 Cs1 100.3(3) . .
W13 O22 Cs1 101.7(3) . .
W2 O23 W1 121.3(4) . .
W2 O24 W3 120.5(4) . .
W2 O24 Cs2 110.3(3) . 4_576
W3 O24 Cs2 100.4(3) . 4_576
W9 O25 W2 150.5(5) . .
W9 O25 Cs2 105.1(3) . 4_576
W2 O25 Cs2 102.5(3) . 4_576
W17 O26 W11 147.3(5) . .
W17 O26 Cs3 106.6(3) . 4_676
W11 O26 Cs3 106.0(3) . 4_676
W12 O27 W10 121.1(4) . .
W11 O28 W10 118.8(4) . .
W15 O29 W14 121.0(4) . .
W15 O29 Na7 111.5(6) . 1_655
W14 O29 Na7 122.0(6) . 1_655
W6 O30 W5 121.2(5) . .
As1 O1A1 W3 116.7(4) . .
As1 O1A1 W1 119.0(4) . .
W3 O1A1 W1 92.4(3) . .
As1 O1A1 W2 133.7(4) . .
W3 O1A1 W2 92.8(3) . .
W1 O1A1 W2 92.5(3) . .
As1 O2A1 W5 117.4(4) . .
As1 O2A1 W4 118.9(4) . .
W5 O2A1 W4 91.4(3) . .
As1 O2A1 W6 133.9(4) . .
W5 O2A1 W6 92.3(3) . .
W4 O2A1 W6 92.6(3) . .
As1 O3A1 W7 116.4(4) . .
As1 O3A1 W8 117.6(4) . .
W7 O3A1 W8 92.2(3) . .
As1 O3A1 W9 135.5(4) . .
W7 O3A1 W9 92.6(3) . .
W8 O3A1 W9 92.3(3) . .
As2 O1A2 W10 118.8(4) . .
As2 O1A2 W11 116.8(4) . .
W10 O1A2 W11 92.0(3) . .
As2 O1A2 W12 134.0(4) . .
W10 O1A2 W12 92.9(3) . .
W11 O1A2 W12 92.3(3) . .
As2 O2A2 W13 118.3(4) . .
As2 O2A2 W14 117.3(4) . .
W13 O2A2 W14 92.4(3) . .
As2 O2A2 W15 133.6(4) . .
W13 O2A2 W15 93.0(3) . .
W14 O2A2 W15 92.7(3) . .
As2 O3A2 W16 118.0(4) . .
As2 O3A2 W18 135.1(4) . .
W16 O3A2 W18 92.4(3) . .
As2 O3A2 W17 116.8(4) . .
W16 O3A2 W17 91.7(3) . .
W18 O3A2 W17 92.6(3) . .
W1 O1S1 Sb1 150.5(5) . .
W4 O2S1 Sb1 148.6(5) . .
W4 O2S1 Cs1 108.5(4) . .
Sb1 O2S1 Cs1 102.6(3) . .
W10 O3S1 Sb1 150.0(5) . .
W13 O4S1 Sb1 148.2(5) . .
W13 O4S1 Cs1 109.4(3) . .
Sb1 O4S1 Cs1 102.4(3) . .
W1 O1T Na3 136.9(5) . 2_655
W1 O1T Cs3 107.6(4) . .
Na3 O1T Cs3 112.6(3) 2_655 .
W2 O2T Cs4 106.7(4) . .
W4 O4T Cs3 105.4(4) . .
W5 O5T Na1 123.0(5) . .
W5 O5T Na7 108.1(6) . 3_665
Na1 O5T Na7 98.8(5) . 3_665
W6 O6T Na5 148.8(6) . .
W6 O6T Cs4 108.6(4) . .
Na5 O6T Cs4 101.5(4) . .
W7 O7T Na3 171.0(6) . .
W8 O8T Na9 144.9(7) . 3_766
W10 O10T Cs2 107.5(4) . .
W8 O4T2 Ti2 142.1(5) . .
W8 O4T2 Na2 106.8(4) . .
Ti2 O4T2 Na2 105.3(4) . .
W12 O12T Cs4 109.4(4) . 1_655
W14 O1T1 Ti1 141.5(5) . .
W14 O1T1 Cs1 104.9(3) . .
Ti1 O1T1 Cs1 104.4(3) . .
W13 O13T Cs2 106.9(4) . .
W14 O14T Cs1 139.9(4) . 3_765
W15 O15T Na5 155.4(6) . 1_655
W15 O15T Cs4 107.0(4) . 1_655
Na5 O15T Cs4 96.9(4) 1_655 1_655
W16 O16T Na6 147.5(6) . .
W17 O17T Na8 124.4(7) . 3_766
W17 O1T2 Ti2 139.7(5) . .
W17 O1T2 Na2 108.0(4) . .
Ti2 O1T2 Na2 105.9(4) . .
W16 O2T1 Ti1 142.1(5) . .
W16 O2T1 Na2 108.0(4) . .
Ti1 O2T1 Na2 104.4(4) . .
W11 O2T2 Ti2 138.3(5) . .
W7 O3T1 Ti1 140.5(5) . .
W7 O3T1 Na2 108.5(4) . .
Ti1 O3T1 Na2 104.5(4) . .
W3 O3T2 Ti2 140.0(5) . .
W5 O4T1 Ti1 140.7(5) . .
W5 O4T1 Cs1 102.4(3) . .
Ti1 O4T1 Cs1 106.1(3) . .
Ti2 O5T2 Na8 124.8(7) . 3_766
Ti1 O5T1 Na1 129.7(5) . .
O12W Cs1 O14T 60.4(4) . 3_765
O12W Cs1 Na7 82.1(5) . 3_665
O14T Cs1 Na7 73.6(4) 3_765 3_665
O12W Cs1 O4T1 149.6(3) . .
O14T Cs1 O4T1 141.6(2) 3_765 .
Na7 Cs1 O4T1 86.4(4) 3_665 .
O12W Cs1 O4S1 99.2(4) . .
O14T Cs1 O4S1 119.8(2) 3_765 .
Na7 Cs1 O4S1 165.3(4) 3_665 .
O4T1 Cs1 O4S1 85.2(2) . .
O12W Cs1 O3W 126.1(4) . .
O14T Cs1 O3W 68.9(2) 3_765 .
Na7 Cs1 O3W 66.7(4) 3_665 .
O4T1 Cs1 O3W 73.1(2) . .
O4S1 Cs1 O3W 121.9(2) . .
O12W Cs1 O2S1 96.8(3) . .
O14T Cs1 O2S1 157.2(2) 3_765 .
Na7 Cs1 O2S1 105.5(4) 3_665 .
O4T1 Cs1 O2S1 59.5(2) . .
O4S1 Cs1 O2S1 59.8(2) . .
O3W Cs1 O2S1 132.5(2) . .
O12W Cs1 O6 100.3(3) . .
O14T Cs1 O6 131.1(2) 3_765 .
Na7 Cs1 O6 58.7(4) 3_665 .
O4T1 Cs1 O6 50.2(2) . .
O4S1 Cs1 O6 106.8(2) . .
O3W Cs1 O6 99.2(2) . .
O2S1 Cs1 O6 48.3(2) . .
O12W Cs1 O1T1 151.6(3) . .
O14T Cs1 O1T1 112.7(2) 3_765 .
Na7 Cs1 O1T1 124.1(4) 3_665 .
O4T1 Cs1 O1T1 53.4(2) . .
O4S1 Cs1 O1T1 58.6(2) . .
O3W Cs1 O1T1 65.4(2) . .
O2S1 Cs1 O1T1 87.1(2) . .
O6 Cs1 O1T1 103.0(2) . .
O12W Cs1 O22 103.4(3) . .
O14T Cs1 O22 80.1(2) 3_765 .
Na7 Cs1 O22 146.0(4) 3_665 .
O4T1 Cs1 O22 101.9(2) . .
O4S1 Cs1 O22 48.1(2) . .
O3W Cs1 O22 84.1(2) . .
O2S1 Cs1 O22 107.1(2) . .
O6 Cs1 O22 147.8(2) . .
O1T1 Cs1 O22 49.1(2) . .
O12W Cs1 W5 127.0(3) . .
O14T Cs1 W5 132.43(16) 3_765 .
Na7 Cs1 W5 63.0(4) 3_665 .
O4T1 Cs1 W5 26.51(15) . .
O4S1 Cs1 W5 105.81(14) . .
O3W Cs1 W5 76.45(16) . .
O2S1 Cs1 W5 60.19(15) . .
O6 Cs1 W5 27.79(16) . .
O1T1 Cs1 W5 79.16(14) . .
O22 Cs1 W5 128.17(14) . .
O12W Cs1 W14 129.8(3) . .
O14T Cs1 W14 90.01(16) 3_765 .
Na7 Cs1 W14 130.4(4) 3_665 .
O4T1 Cs1 W14 78.23(15) . .
O4S1 Cs1 W14 59.30(15) . .
O3W Cs1 W14 63.69(17) . .
O2S1 Cs1 W14 106.32(15) . .
O6 Cs1 W14 128.30(16) . .
O1T1 Cs1 W14 25.41(14) . .
O22 Cs1 W14 27.51(14) . .
W5 Cs1 W14 103.07(2) . .
O9 Cs2 O13T 108.1(2) 4_675 .
O9 Cs2 O10T 118.0(2) 4_675 .
O13T Cs2 O10T 104.2(2) . .
O9 Cs2 O24 50.5(2) 4_675 4_675
O13T Cs2 O24 75.2(2) . 4_675
O10T Cs2 O24 165.7(2) . 4_675
O9 Cs2 O15 50.0(2) 4_675 4_675
O13T Cs2 O15 157.1(2) . 4_675
O10T Cs2 O15 94.1(2) . 4_675
O24 Cs2 O15 83.6(2) 4_675 4_675
O9 Cs2 O11 120.4(2) 4_675 .
O13T Cs2 O11 52.7(2) . .
O10T Cs2 O11 52.6(2) . .
O24 Cs2 O11 122.4(2) 4_675 .
O15 Cs2 O11 139.4(2) 4_675 .
O9 Cs2 O25 57.3(2) 4_675 4_675
O13T Cs2 O25 118.0(2) . 4_675
O10T Cs2 O25 137.1(2) . 4_675
O24 Cs2 O25 48.2(2) 4_675 4_675
O15 Cs2 O25 48.0(2) 4_675 4_675
O11 Cs2 O25 170.3(2) . 4_675
O9 Cs2 O17W 64.7(3) 4_675 .
O13T Cs2 O17W 75.7(3) . .
O10T Cs2 O17W 74.5(3) . .
O24 Cs2 O17W 91.6(3) 4_675 .
O15 Cs2 O17W 96.6(3) 4_675 .
O11 Cs2 O17W 56.1(3) . .
O25 Cs2 O17W 121.8(3) 4_675 .
O9 Cs2 C4 130.8(3) 4_675 .
O13T Cs2 C4 96.0(3) . .
O10T Cs2 C4 95.4(3) . .
O24 Cs2 C4 98.9(3) 4_675 .
O15 Cs2 C4 95.9(3) 4_675 .
O11 Cs2 C4 108.4(3) . .
O25 Cs2 C4 73.6(3) 4_675 .
O17W Cs2 C4 164.5(4) . .
O9 Cs2 C5 135.7(3) 4_675 .
O13T Cs2 C5 73.9(3) . .
O10T Cs2 C5 103.4(3) . .
O24 Cs2 C5 90.3(3) 4_675 .
O15 Cs2 C5 115.5(3) 4_675 .
O11 Cs2 C5 96.5(3) . .
O25 Cs2 C5 82.1(3) 4_675 .
O17W Cs2 C5 147.9(3) . .
C4 Cs2 C5 22.2(3) . .
O9 Cs2 C3 141.1(3) 4_675 .
O13T Cs2 C3 104.2(3) . .
O10T Cs2 C3 72.8(3) . .
O24 Cs2 C3 121.4(3) 4_675 .
O15 Cs2 C3 94.2(3) 4_675 .
O11 Cs2 C3 96.3(3) . .
O25 Cs2 C3 88.7(3) 4_675 .
O17W Cs2 C3 146.2(3) . .
C4 Cs2 C3 22.8(3) . .
C5 Cs2 C3 38.8(3) . .
O9 Cs2 C2 160.6(2) 4_675 .
O13T Cs2 C2 90.3(2) . .
O10T Cs2 C2 60.5(3) . .
O24 Cs2 C2 133.5(2) 4_675 .
O15 Cs2 C2 110.9(2) 4_675 .
O11 Cs2 C2 75.2(2) . .
O25 Cs2 C2 109.3(2) 4_675 .
O17W Cs2 C2 127.8(3) . .
C4 Cs2 C2 37.9(3) . .
C5 Cs2 C2 43.2(3) . .
C3 Cs2 C2 21.0(3) . .
O26 Cs3 O1T 112.3(2) 4_575 .
O26 Cs3 O21 50.6(2) 4_575 4_575
O1T Cs3 O21 159.2(2) . 4_575
O26 Cs3 O4T 97.2(2) 4_575 .
O1T Cs3 O4T 104.1(2) . .
O21 Cs3 O4T 70.7(2) 4_575 .
O26 Cs3 O17 50.6(2) 4_575 4_575
O1T Cs3 O17 93.5(2) . 4_575
O21 Cs3 O17 83.1(2) 4_575 4_575
O4T Cs3 O17 147.6(2) . 4_575
O26 Cs3 O13 111.2(2) 4_575 .
O1T Cs3 O13 52.4(2) . .
O21 Cs3 O13 117.9(2) 4_575 .
O4T Cs3 O13 51.8(2) . .
O17 Cs3 O13 135.6(2) 4_575 .
O26 Cs3 O20 57.6(2) 4_575 4_575
O1T Cs3 O20 138.3(2) . 4_575
O21 Cs3 O20 48.0(2) 4_575 4_575
O4T Cs3 O20 116.9(2) . 4_575
O17 Cs3 O20 47.2(2) 4_575 4_575
O13 Cs3 O20 165.2(2) . 4_575
O26 Cs3 C4 131.1(3) 4_575 .
O1T Cs3 C4 105.5(3) . .
O21 Cs3 C4 95.3(3) 4_575 .
O4T Cs3 C4 102.5(3) . .
O17 Cs3 C4 98.6(3) 4_575 .
O13 Cs3 C4 116.2(3) . .
O20 Cs3 C4 73.6(3) 4_575 .
O26 Cs3 C3 143.5(3) 4_575 .
O1T Cs3 C3 82.4(3) . .
O21 Cs3 C3 118.3(3) 4_575 .
O4T Cs3 C3 111.7(3) . .
O17 Cs3 C3 97.2(3) 4_575 .
O13 Cs3 C3 104.2(3) . .
O20 Cs3 C3 88.8(3) 4_575 .
C4 Cs3 C3 23.3(3) . .
O26 Cs3 C5 133.4(3) 4_575 .
O1T Cs3 C5 113.5(3) . .
O21 Cs3 C5 85.9(3) 4_575 .
O4T Cs3 C5 80.0(3) . .
O17 Cs3 C5 117.7(3) 4_575 .
O13 Cs3 C5 103.2(3) . .
O20 Cs3 C5 82.0(3) 4_575 .
C4 Cs3 C5 22.6(3) . .
C3 Cs3 C5 39.8(3) . .
O26 Cs3 C2 164.7(3) 4_575 .
O1T Cs3 C2 68.9(2) . .
O21 Cs3 C2 131.0(2) 4_575 .
O4T Cs3 C2 97.2(3) . .
O17 Cs3 C2 114.6(3) 4_575 .
O13 Cs3 C2 82.0(2) . .
O20 Cs3 C2 110.6(2) 4_575 .
C4 Cs3 C2 39.5(3) . .
C3 Cs3 C2 22.2(3) . .
C5 Cs3 C2 45.1(3) . .
O26 Cs3 C6 147.9(2) 4_575 .
O1T Cs3 C6 98.9(2) . .
O21 Cs3 C6 97.3(2) 4_575 .
O4T Cs3 C6 66.9(3) . .
O17 Cs3 C6 137.4(2) 4_575 .
O13 Cs3 C6 81.6(2) . .
O20 Cs3 C6 103.3(2) 4_575 .
C4 Cs3 C6 38.9(3) . .
C3 Cs3 C6 45.3(3) . .
C5 Cs3 C6 21.7(3) . .
C2 Cs3 C6 38.2(3) . .
O15W Cs4 O6T 65.9(4) . .
O15W Cs4 O12T 76.8(4) . 1_455
O6T Cs4 O12T 142.5(2) . 1_455
O15W Cs4 O2T 81.4(4) . .
O6T Cs4 O2T 101.4(2) . .
O12T Cs4 O2T 68.8(2) 1_455 .
O15W Cs4 O7 77.1(4) . .
O6T Cs4 O7 52.8(2) . .
O12T Cs4 O7 116.9(2) 1_455 .
O2T Cs4 O7 51.1(2) . .
O15W Cs4 O14 72.7(4) . 1_455
O6T Cs4 O14 115.8(2) . 1_455
O12T Cs4 O14 51.7(2) 1_455 1_455
O2T Cs4 O14 118.6(2) . 1_455
O7 Cs4 O14 149.5(2) . 1_455
O15W Cs4 O15T 63.7(4) . 1_455
O6T Cs4 O15T 68.0(2) . 1_455
O12T Cs4 O15T 98.8(2) 1_455 1_455
O2T Cs4 O15T 144.9(2) . 1_455
O7 Cs4 O15T 118.4(2) . 1_455
O14 Cs4 O15T 50.0(2) 1_455 1_455
O15W Cs4 O18W 132.8(4) . .
O6T Cs4 O18W 78.8(3) . .
O12T Cs4 O18W 128.9(3) 1_455 .
O2T Cs4 O18W 75.8(3) . .
O7 Cs4 O18W 56.3(3) . .
O14 Cs4 O18W 154.2(3) 1_455 .
O15T Cs4 O18W 130.2(3) 1_455 .
O15W Cs4 O17W 129.7(4) . 1_455
O6T Cs4 O17W 127.0(3) . 1_455
O12T Cs4 O17W 79.7(3) 1_455 1_455
O2T Cs4 O17W 128.8(3) . 1_455
O7 Cs4 O17W 152.6(3) . 1_455
O14 Cs4 O17W 57.9(3) 1_455 1_455
O15T Cs4 O17W 77.1(3) 1_455 1_455
O18W Cs4 O17W 96.3(4) . 1_455
O15W Cs4 W6 69.4(3) . .
O6T Cs4 W6 24.30(17) . .
O12T Cs4 W6 135.56(17) 1_455 .
O2T Cs4 W6 78.22(16) . .
O7 Cs4 W6 28.48(16) . .
O14 Cs4 W6 135.26(15) 1_455 .
O15T Cs4 W6 91.36(15) 1_455 .
O18W Cs4 W6 65.8(3) . .
O17W Cs4 W6 144.6(2) 1_455 .
O15W Cs4 W12 74.7(3) . 1_455
O6T Cs4 W12 135.53(17) . 1_455
O12T Cs4 W12 23.64(17) 1_455 1_455
O2T Cs4 W12 91.91(16) . 1_455
O7 Cs4 W12 136.33(16) . 1_455
O14 Cs4 W12 28.16(14) 1_455 1_455
O15T Cs4 W12 76.84(15) 1_455 1_455
O18W Cs4 W12 145.6(3) . 1_455
O17W Cs4 W12 66.4(2) 1_455 1_455
W6 Cs4 W12 143.74(4) . 1_455
O15W Cs4 W2 78.6(3) . .
O6T Cs4 W2 78.70(17) . .
O12T Cs4 W2 91.29(17) 1_455 .
O2T Cs4 W2 23.80(16) . .
O7 Cs4 W2 27.30(16) . .
O14 Cs4 W2 137.05(15) 1_455 .
O15T Cs4 W2 137.03(16) 1_455 .
O18W Cs4 W2 64.1(3) . .
O17W Cs4 W2 145.8(2) 1_455 .
W6 Cs4 W2 54.890(17) . .
W12 Cs4 W2 113.39(3) 1_455 .
O4W Na1 O3W 175.0(5) . .
O4W Na1 O2W 91.4(4) . .
O3W Na1 O2W 90.0(4) . .
O4W Na1 O5T1 95.8(4) . .
O3W Na1 O5T1 82.9(4) . .
O2W Na1 O5T1 172.5(4) . .
O4W Na1 O1W 87.1(4) . .
O3W Na1 O1W 88.2(4) . .
O2W Na1 O1W 86.4(4) . .
O5T1 Na1 O1W 95.6(4) . .
O4W Na1 O5T 91.5(4) . .
O3W Na1 O5T 93.4(4) . .
O2W Na1 O5T 79.6(4) . .
O5T1 Na1 O5T 98.5(4) . .
O1W Na1 O5T 165.9(4) . .
O4W Na1 Ti1 103.8(3) . .
O3W Na1 Ti1 76.6(3) . .
O2W Na1 Ti1 154.4(3) . .
O5T1 Na1 Ti1 20.3(2) . .
O1W Na1 Ti1 114.3(3) . .
O5T Na1 Ti1 79.6(3) . .
O4W Na1 Na7 127.3(5) . 3_665
O3W Na1 Na7 57.4(4) . 3_665
O2W Na1 Na7 59.8(4) . 3_665
O5T1 Na1 Na7 113.9(4) . 3_665
O1W Na1 Na7 128.8(4) . 3_665
O5T Na1 Na7 43.8(4) . 3_665
Ti1 Na1 Na7 94.8(3) . 3_665
O4W Na1 Cs1 147.1(4) . .
O3W Na1 Cs1 37.1(2) . .
O2W Na1 Cs1 98.3(3) . .
O5T1 Na1 Cs1 74.6(3) . .
O1W Na1 Cs1 124.7(3) . .
O5T Na1 Cs1 59.9(2) . .
Ti1 Na1 Cs1 58.10(8) . .
Na7 Na1 Cs1 41.2(3) 3_665 .
O10W Na2 O8W 74.6(5) 3_766 .
O10W Na2 O3T1 150.0(5) 3_766 .
O8W Na2 O3T1 92.9(4) . .
O10W Na2 O1T2 90.7(5) 3_766 .
O8W Na2 O1T2 144.4(5) . .
O3T1 Na2 O1T2 113.4(4) . .
O10W Na2 O2T1 139.4(5) 3_766 .
O8W Na2 O2T1 90.4(4) . .
O3T1 Na2 O2T1 66.0(3) . .
O1T2 Na2 O2T1 80.0(3) . .
O10W Na2 O4T2 95.8(5) 3_766 .
O8W Na2 O4T2 147.4(4) . .
O3T1 Na2 O4T2 80.0(3) . .
O1T2 Na2 O4T2 64.6(3) . .
O2T1 Na2 O4T2 114.7(3) . .
O10W Na2 O12 89.6(5) 3_766 .
O8W Na2 O12 86.7(4) . .
O3T1 Na2 O12 62.0(3) . .
O1T2 Na2 O12 126.2(3) . .
O2T1 Na2 O12 127.6(4) . .
O4T2 Na2 O12 61.8(3) . .
O10W Na2 O8 78.9(5) 3_766 .
O8W Na2 O8 82.9(4) . .
O3T1 Na2 O8 127.5(3) . .
O1T2 Na2 O8 62.3(3) . .
O2T1 Na2 O8 61.8(3) . .
O4T2 Na2 O8 126.5(3) . .
O12 Na2 O8 166.1(3) . .
O10W Na2 Na4 49.6(4) 3_766 .
O8W Na2 Na4 44.3(3) . .
O3T1 Na2 Na4 134.0(3) . .
O1T2 Na2 Na4 101.8(3) . .
O2T1 Na2 Na4 93.5(3) . .
O4T2 Na2 Na4 144.2(3) . .
O12 Na2 Na4 118.3(3) . .
O8 Na2 Na4 48.1(2) . .
O10W Na2 W8 85.9(4) 3_766 .
O8W Na2 W8 117.1(4) . .
O3T1 Na2 W8 75.5(2) . .
O1T2 Na2 W8 93.2(3) . .
O2T1 Na2 W8 133.7(3) . .
O4T2 Na2 W8 30.3(2) . .
O12 Na2 W8 33.1(2) . .
O8 Na2 W8 150.6(3) . .
Na4 Na2 W8 132.53(18) . .
O10W Na2 W7 120.3(4) 3_766 .
O8W Na2 W7 82.4(4) . .
O3T1 Na2 W7 29.7(2) . .
O1T2 Na2 W7 132.0(3) . .
O2T1 Na2 W7 93.8(3) . .
O4T2 Na2 W7 75.8(2) . .
O12 Na2 W7 34.0(2) . .
O8 Na2 W7 151.3(3) . .
Na4 Na2 W7 126.16(16) . .
W8 Na2 W7 57.50(9) . .
O10W Na2 W17 76.9(4) 3_766 .
O8W Na2 W17 114.4(4) . .
O3T1 Na2 W17 132.8(3) . .
O1T2 Na2 W17 30.1(2) . .
O2T1 Na2 W17 75.7(2) . .
O4T2 Na2 W17 92.8(3) . .
O12 Na2 W17 150.1(3) . .
O8 Na2 W17 33.88(19) . .
Na4 Na2 W17 72.46(12) . .
W8 Na2 W17 118.12(16) . .
W7 Na2 W17 159.77(18) . .
O7T Na3 O1T 177.2(5) . 2_645
O7T Na3 O11W 87.1(5) . .
O1T Na3 O11W 95.5(5) 2_645 .
O7T Na3 O20W 75.8(6) . .
O1T Na3 O20W 102.1(6) 2_645 .
O11W Na3 O20W 113.1(7) . .
O7T Na3 O9W 84.2(5) . .
O1T Na3 O9W 94.1(5) 2_645 .
O11W Na3 O9W 150.8(6) . .
O20W Na3 O9W 91.7(6) . .
O7T Na3 O4W 85.0(4) . .
O1T Na3 O4W 97.0(4) 2_645 .
O11W Na3 O4W 69.9(5) . .
O20W Na3 O4W 160.2(6) . .
O9W Na3 O4W 81.6(5) . .
O7T Na3 Cs3 139.0(3) . 2_645
O1T Na3 Cs3 39.4(2) 2_645 2_645
O11W Na3 Cs3 99.5(4) . 2_645
O20W Na3 Cs3 64.4(5) . 2_645
O9W Na3 Cs3 105.3(4) . 2_645
O4W Na3 Cs3 135.4(3) . 2_645
O8W Na4 O8W 180.0 3_766 .
O8W Na4 O8 89.1(4) 3_766 3_766
O8W Na4 O8 90.9(4) . 3_766
O8W Na4 O8 90.9(4) 3_766 .
O8W Na4 O8 89.1(4) . .
O8 Na4 O8 180.0 3_766 .
O8W Na4 O10W 71.2(5) 3_766 .
O8W Na4 O10W 108.8(5) . .
O8 Na4 O10W 78.3(4) 3_766 .
O8 Na4 O10W 101.7(4) . .
O8W Na4 O10W 108.8(5) 3_766 3_766
O8W Na4 O10W 71.2(5) . 3_766
O8 Na4 O10W 101.7(4) 3_766 3_766
O8 Na4 O10W 78.3(4) . 3_766
O10W Na4 O10W 180.0 . 3_766
O8W Na4 Na2 133.9(4) 3_766 .
O8W Na4 Na2 46.1(4) . .
O8 Na4 Na2 126.5(2) 3_766 .
O8 Na4 Na2 53.5(2) . .
O10W Na4 Na2 136.9(4) . .
O10W Na4 Na2 43.1(4) 3_766 .
O8W Na4 Na2 46.1(4) 3_766 3_766
O8W Na4 Na2 133.9(4) . 3_766
O8 Na4 Na2 53.5(2) 3_766 3_766
O8 Na4 Na2 126.5(2) . 3_766
O10W Na4 Na2 43.1(4) . 3_766
O10W Na4 Na2 136.9(4) 3_766 3_766
Na2 Na4 Na2 180.0 . 3_766
O21W Na5 O23W 164.3(12) . .
O21W Na5 O15T 85.1(7) . 1_455
O23W Na5 O15T 88.2(9) . 1_455
O21W Na5 O22W 100.3(9) . .
O23W Na5 O22W 84.1(10) . .
O15T Na5 O22W 168.9(8) 1_455 .
O21W Na5 O6T 88.3(7) . .
O23W Na5 O6T 77.7(9) . .
O15T Na5 O6T 92.0(5) 1_455 .
O22W Na5 O6T 78.5(7) . .
O21W Na5 O30W 121.4(12) . .
O23W Na5 O30W 74.0(13) . .
O15T Na5 O30W 104.0(10) 1_455 .
O22W Na5 O30W 81.5(11) . .
O6T Na5 O30W 146.8(11) . .
O21W Na5 Na7 84.0(8) . .
O23W Na5 Na7 107.1(10) . .
O15T Na5 Na7 70.9(5) 1_455 .
O22W Na5 Na7 119.1(8) . .
O6T Na5 Na7 161.7(7) . .
O30W Na5 Na7 48.4(10) . .
O21W Na5 Cs4 77.9(7) . .
O23W Na5 Cs4 87.0(9) . .
O15T Na5 Cs4 48.8(3) 1_455 .
O22W Na5 Cs4 122.5(7) . .
O6T Na5 Cs4 44.1(3) . .
O30W Na5 Cs4 148.1(10) . .
Na7 Na5 Cs4 117.8(5) . .
O25W Na6 O7W 165.3(10) . .
O25W Na6 O6W 105.6(9) . .
O7W Na6 O6W 89.1(6) . .
O25W Na6 O5W 87.9(8) . .
O7W Na6 O5W 95.1(6) . .
O6W Na6 O5W 79.9(6) . .
O25W Na6 O26W 89.0(9) . .
O7W Na6 O26W 76.4(7) . .
O6W Na6 O26W 165.4(8) . .
O5W Na6 O26W 99.4(8) . .
O25W Na6 O16T 78.6(8) . .
O7W Na6 O16T 104.6(6) . .
O6W Na6 O16T 78.4(5) . .
O5W Na6 O16T 150.3(6) . .
O26W Na6 O16T 106.6(7) . .
O25W Na6 Na8 117.8(9) . .
O7W Na6 Na8 47.5(6) . .
O6W Na6 Na8 136.6(7) . .
O5W Na6 Na8 99.6(6) . .
O26W Na6 Na8 28.9(7) . .
O16T Na6 Na8 110.1(6) . .
O25W Na6 Na9 26.1(7) . .
O7W Na6 Na9 139.3(7) . .
O6W Na6 Na9 131.6(6) . .
O5W Na6 Na9 90.5(5) . .
O26W Na6 Na9 62.9(7) . .
O16T Na6 Na9 88.8(5) . .
Na8 Na6 Na9 91.8(6) . .
O30W Na7 O29 109.2(12) . 1_455
O30W Na7 O5T 108.3(12) . 3_665
O29 Na7 O5T 134.5(9) 1_455 3_665
O30W Na7 Cs1 117.2(13) . 3_665
O29 Na7 Cs1 100.1(7) 1_455 3_665
O5T Na7 Cs1 84.7(6) 3_665 3_665
O30W Na7 Na5 51.3(11) . .
O29 Na7 Na5 93.2(7) 1_455 .
O5T Na7 Na5 90.6(6) 3_665 .
Cs1 Na7 Na5 165.3(8) 3_665 .
O30W Na7 Na10 31.2(10) . .
O29 Na7 Na10 86.2(6) 1_455 .
O5T Na7 Na10 137.3(8) 3_665 .
Cs1 Na7 Na10 102.7(6) 3_665 .
Na5 Na7 Na10 71.6(5) . .
O30W Na7 Na1 143.4(12) . 3_665
O29 Na7 Na1 98.6(6) 1_455 3_665
O5T Na7 Na1 37.4(3) 3_665 3_665
Cs1 Na7 Na1 79.3(5) 3_665 3_665
Na5 Na7 Na1 105.2(6) . 3_665
Na10 Na7 Na1 174.5(7) . 3_665
O26W Na8 O7W 106.6(15) . .
O26W Na8 O17T 118.0(15) . 3_766
O7W Na8 O17T 77.7(8) . 3_766
O26W Na8 O18W 149.2(16) . 2_645
O7W Na8 O18W 84.7(9) . 2_645
O17T Na8 O18W 92.1(8) 3_766 2_645
O26W Na8 O5T2 88.1(14) . 3_766
O7W Na8 O5T2 164.8(11) . 3_766
O17T Na8 O5T2 99.0(8) 3_766 3_766
O18W Na8 O5T2 80.5(8) 2_645 3_766
O26W Na8 Na6 56.4(12) . .
O7W Na8 Na6 50.2(6) . .
O17T Na8 Na6 101.2(8) 3_766 .
O18W Na8 Na6 127.4(9) 2_645 .
O5T2 Na8 Na6 144.3(9) 3_766 .
O26W Na8 W17 113.5(14) . 3_766
O7W Na8 W17 100.3(7) . 3_766
O17T Na8 W17 22.8(3) 3_766 3_766
O18W Na8 W17 91.6(7) 2_645 3_766
O5T2 Na8 W17 76.5(5) 3_766 3_766
Na6 Na8 W17 118.6(7) . 3_766
O26W Na8 Ti2 86.6(13) . 3_766
O7W Na8 Ti2 158.3(9) . 3_766
O17T Na8 Ti2 80.9(6) 3_766 3_766
O18W Na8 Ti2 92.5(7) 2_645 3_766
O5T2 Na8 Ti2 21.5(3) 3_766 3_766
Na6 Na8 Ti2 139.6(7) . 3_766
W17 Na8 Ti2 58.1(3) 3_766 3_766
O26W Na8 Cs4 91.8(13) . 2_645
O7W Na8 Cs4 92.7(7) . 2_645
O17T Na8 Cs4 150.2(8) 3_766 2_645
O18W Na8 Cs4 58.6(6) 2_645 2_645
O5T2 Na8 Cs4 82.8(6) 3_766 2_645
Na6 Na8 Cs4 93.6(5) . 2_645
W17 Na8 Cs4 146.3(6) 3_766 2_645
Ti2 Na8 Cs4 104.2(5) 3_766 2_645
O25W Na9 O16W 83.3(10) . 3_766
O25W Na9 O8T 119.0(10) . 3_766
O16W Na9 O8T 83.1(8) 3_766 3_766
O25W Na9 O28W 128.9(11) . 2_745
O16W Na9 O28W 118.7(10) 3_766 2_745
O8T Na9 O28W 109.5(9) 3_766 2_745
O25W Na9 Na10 70.2(8) . 1_655
O16W Na9 Na10 117.5(9) 3_766 1_655
O8T Na9 Na10 159.0(9) 3_766 1_655
O28W Na9 Na10 58.8(7) 2_745 1_655
O25W Na9 Na6 24.7(7) . .
O16W Na9 Na6 84.3(7) 3_766 .
O8T Na9 Na6 94.9(6) 3_766 .
O28W Na9 Na6 147.6(8) 2_745 .
Na10 Na9 Na6 91.1(6) 1_655 .
O27W Na10 O24W 159.3(14) . 2_545
O27W Na10 O30W 89.0(14) . .
O24W Na10 O30W 93.1(14) 2_545 .
O27W Na10 O19W 101.4(11) . 3_665
O24W Na10 O19W 98.9(11) 2_545 3_665
O30W Na10 O19W 95.0(14) . 3_665
O27W Na10 Na9 75.5(8) . 1_455
O24W Na10 Na9 97.9(10) 2_545 1_455
O30W Na10 Na9 161.5(14) . 1_455
O19W Na10 Na9 97.8(9) 3_665 1_455
O27W Na10 Na7 59.1(8) . .
O24W Na10 Na7 125.8(10) 2_545 .
O30W Na10 Na7 32.8(11) . .
O19W Na10 Na7 88.0(9) 3_665 .
Na9 Na10 Na7 134.5(7) 1_455 .
Na1 O3W Cs1 116.7(4) . .
Na1 O4W Na3 128.1(5) . .
Na8 O7W Na6 82.3(8) . .
Na4 O8W Na2 89.6(5) . .
Na2 O10W Na4 87.3(5) 3_766 .
Cs2 O17W Cs4 170.3(5) . 1_655
Na8 O18W Cs4 86.1(7) 2_655 .
Na6 O25W Na9 129.2(13) . .
Na8 O26W Na6 94.7(14) . .
Na10 O30W Na7 116.1(18) . .
Na10 O30W Na5 123.7(18) . .
Na7 O30W Na5 80.2(14) . .

loop_
_geom_bond_atom_site_label_1
_geom_bond_atom_site_label_2
_geom_bond_distance
_geom_bond_site_symmetry_2
W1 O1T 1.726(9) .
W1 O1S1 1.791(8) .
W1 O13 1.923(8) .
W1 O18 1.948(8) .
W1 O23 1.995(8) .
W1 O1A1 2.321(8) .
W1 Cs3 3.9570(9) .
W2 O2T 1.725(9) .
W2 O24 1.886(9) .
W2 O23 1.896(8) .
W2 O7 1.917(9) .
W2 O25 1.918(9) .
W2 O1A1 2.374(8) .
W2 Cs4 4.0947(12) .
W2 Cs2 4.1906(9) 4_576
W3 O3T 1.709(9) .
W3 O3T2 1.828(8) .
W3 O9 1.900(8) .
W3 O18 1.935(8) .
W3 O24 2.027(8) .
W3 O1A1 2.317(8) .
W3 Cs2 4.0363(9) 4_576
W4 O4T 1.731(9) .
W4 O2S1 1.787(8) .
W4 O13 1.919(8) .
W4 O6 1.953(9) .
W4 O16 1.997(9) .
W4 O2A1 2.337(8) .
W4 Cs3 4.0091(10) .
W4 Cs1 4.1523(9) .
W5 O5T 1.718(10) .
W5 O4T1 1.833(8) .
W5 O6 1.897(9) .
W5 O2 1.922(9) .
W5 O30 1.995(9) .
W5 O2A1 2.337(8) .
W5 Cs1 4.0106(9) .
W6 O6T 1.733(9) .
W6 O30 1.891(9) .
W6 O16 1.892(9) .
W6 O7 1.920(9) .
W6 O4 1.924(9) .
W6 O2A1 2.358(8) .
W6 Cs4 3.9900(12) .
W7 O7T 1.720(10) .
W7 O3T1 1.824(8) .
W7 O2 1.895(9) .
W7 O12 1.955(9) .
W7 O1 1.982(9) .
W7 O3A1 2.319(9) .
W7 Na2 3.488(6) .
W8 O8T 1.721(9) .
W8 O4T2 1.836(8) .
W8 O12 1.915(9) .
W8 O9 1.930(9) .
W8 O15 1.981(9) .
W8 O3A1 2.336(8) .
W8 Na2 3.485(5) .
W8 Cs2 4.0729(9) 4_576
W9 O9T 1.734(9) .
W9 O4 1.893(9) .
W9 O25 1.903(9) .
W9 O1 1.910(10) .
W9 O15 1.921(9) .
W9 O3A1 2.347(8) .
W9 Cs2 4.2472(10) 4_576
W10 O10T 1.726(9) .
W10 O3S1 1.798(8) .
W10 O11 1.931(8) .
W10 O28 1.959(8) .
W10 O27 2.002(8) .
W10 O1A2 2.319(8) .
W10 Cs2 3.9947(9) .
W11 O11T 1.720(9) .
W11 O2T2 1.814(8) .
W11 O26 1.920(8) .
W11 O28 1.927(8) .
W11 O21 2.000(8) .
W11 O1A2 2.335(8) .
W11 Cs3 3.9972(10) 4_676
W12 O12T 1.721(9) .
W12 O27 1.890(8) .
W12 O21 1.891(8) .
W12 O20 1.916(9) .
W12 O14 1.932(8) .
W12 O1A2 2.358(8) .
W12 Cs4 4.0477(11) 1_655
W12 Cs3 4.2162(9) 4_676
W13 O13T 1.738(9) .
W13 O4S1 1.780(8) .
W13 O11 1.907(9) .
W13 O22 1.949(8) .
W13 O19 2.022(8) .
W13 O2A2 2.318(8) .
W13 Cs2 3.9799(10) .
W13 Cs1 4.1507(9) .
W14 O14T 1.727(9) .
W14 O1T1 1.819(8) .
W14 O3 1.916(9) .
W14 O22 1.924(8) .
W14 O29 2.005(8) .
W14 O2A2 2.328(8) .
W14 Cs1 4.0985(10) .
W15 O15T 1.715(8) .
W15 O19 1.869(8) .
W15 O14 1.900(8) .
W15 O29 1.903(8) .
W15 O5 1.919(8) .
W15 O2A2 2.375(8) .
W15 Cs4 4.1309(12) 1_655
W16 O16T 1.704(10) .
W16 O2T1 1.838(8) .
W16 O3 1.911(8) .
W16 O8 1.933(8) .
W16 O10 1.981(9) .
W16 O3A2 2.341(8) .
W16 Na2 3.503(5) .
W17 O17T 1.721(9) .
W17 O1T2 1.840(8) .
W17 O26 1.918(8) .
W17 O8 1.954(8) .
W17 O17 1.986(8) .
W17 O3A2 2.345(8) .
W17 Na2 3.493(6) .
W17 Na8 3.67(2) 3_766
W17 Cs3 4.0112(10) 4_676
W18 O18T 1.709(9) .
W18 O5 1.891(8) .
W18 O10 1.903(9) .
W18 O20 1.905(9) .
W18 O17 1.913(8) .
W18 O3A2 2.344(8) .
W18 Cs3 4.3007(10) 4_676
As1 O3A1 1.788(8) .
As1 O2A1 1.794(8) .
As1 O1A1 1.797(8) .
As2 O3A2 1.784(8) .
As2 O1A2 1.798(8) .
As2 O2A2 1.803(8) .
Ti2 O5T2 1.648(10) .
Ti2 O4T2 1.962(9) .
Ti2 O1T2 1.972(9) .
Ti2 O3T2 1.978(8) .
Ti2 O2T2 1.981(8) .
Ti2 Na2 3.545(6) .
Ti2 Na8 3.70(2) 3_766
Ti1 O5T1 1.658(10) .
Ti1 O2T1 1.969(9) .
Ti1 O3T1 1.985(9) .
Ti1 O4T1 1.987(9) .
Ti1 O1T1 2.000(8) .
Ti1 Na2 3.518(7) .
Ti1 Na1 3.675(6) .
Ti1 Cs1 4.206(2) .
Sb1 O1S1 2.179(8) .
Sb1 C1 2.185(12) .
Sb1 O3S1 2.190(9) .
Sb1 O2S1 2.199(9) .
Sb1 O4S1 2.234(8) .
Sb1 Cs1 4.2810(11) .
C1 C2 1.379(17) .
C1 C6 1.406(16) .
C1 Cs3 3.687(12) .
C2 C3 1.378(18) .
C2 Cs3 3.625(12) .
C2 Cs2 3.837(12) .
C3 C4 1.41(2) .
C3 Cs3 3.516(14) .
C3 Cs2 3.621(14) .
C4 C5 1.38(2) .
C4 Cs3 3.481(15) .
C4 Cs2 3.497(15) .
C5 C6 1.359(18) .
C5 Cs3 3.547(13) .
C5 Cs2 3.620(14) .
C6 Cs3 3.657(12) .
C6 Cs2 3.839(12) .
O6 Cs1 3.230(8) .
O7 Cs4 3.252(9) .
O8 Na4 2.538(8) .
O8 Na2 2.741(10) .
O9 Cs2 3.071(8) 4_576
O11 Cs2 3.213(8) .
O12 Na2 2.731(10) .
O13 Cs3 3.251(8) .
O14 Cs4 3.278(8) 1_655
O15 Cs2 3.212(9) 4_576
O17 Cs3 3.225(9) 4_676
O20 Cs3 3.386(9) 4_676
O21 Cs3 3.130(8) 4_676
O22 Cs1 3.291(8) .
O24 Cs2 3.144(8) 4_576
O25 Cs2 3.335(9) 4_576
O26 Cs3 3.016(8) 4_676
O29 Na7 2.75(2) 1_655
O2S1 Cs1 3.223(8) .
O4S1 Cs1 3.204(8) .
O1T Na3 2.281(11) 2_655
O1T Cs3 3.077(8) .
O2T Cs4 3.251(9) .
O4T Cs3 3.186(9) .
O5T Na1 2.568(11) .
O5T Na7 2.93(2) 3_665
O6T Na5 2.499(15) .
O6T Cs4 3.083(9) .
O7T Na3 2.229(12) .
O8T Na9 2.45(2) 3_766
O10T Cs2 3.120(9) .
O4T2 Na2 2.478(10) .
O12T Cs4 3.135(9) 1_655
O1T1 Cs1 3.236(8) .
O13T Cs2 3.111(9) .
O14T Cs1 3.151(9) 3_765
O15T Na5 2.461(15) 1_655
O15T Cs4 3.291(9) 1_655
O16T Na6 2.587(16) .
O17T Na8 2.41(2) 3_766
O1T2 Na2 2.454(10) .
O2T1 Na2 2.468(10) .
O3T1 Na2 2.451(11) .
O4T1 Cs1 3.196(8) .
O5T2 Na8 2.50(2) 3_766
O5T1 Na1 2.388(11) .
Cs1 O12W 3.067(17) .
Cs1 O14T 3.151(9) 3_765
Cs1 Na7 3.19(2) 3_665
Cs1 O3W 3.218(10) .
Cs2 O9 3.071(8) 4_675
Cs2 O24 3.144(8) 4_675
Cs2 O15 3.212(9) 4_675
Cs2 O25 3.335(9) 4_675
Cs2 O17W 3.484(15) .
Cs3 O26 3.016(8) 4_575
Cs3 O21 3.131(8) 4_575
Cs3 O17 3.225(9) 4_575
Cs3 O20 3.387(9) 4_575
Cs4 O15W 2.996(18) .
Cs4 O12T 3.135(9) 1_455
Cs4 O14 3.278(8) 1_455
Cs4 O15T 3.291(9) 1_455
Cs4 O18W 3.637(19) .
Cs4 O17W 3.753(15) 1_455
Cs4 W12 4.0476(11) 1_455
Na1 O4W 2.340(13) .
Na1 O3W 2.353(10) .
Na1 O2W 2.384(11) .
Na1 O1W 2.474(11) .
Na1 Na7 4.18(2) 3_665
Na2 O10W 2.287(16) 3_766
Na2 O8W 2.411(15) .
Na2 Na4 3.343(6) .
Na3 O1T 2.281(11) 2_645
Na3 O11W 2.323(17) .
Na3 O20W 2.34(2) .
Na3 O9W 2.357(16) .
Na3 O4W 2.797(14) .
Na3 Cs3 4.479(7) 2_645
Na4 O8W 2.334(14) 3_766
Na4 O8W 2.334(14) .
Na4 O8 2.538(8) 3_766
Na4 O10W 2.549(16) .
Na4 O10W 2.549(15) 3_766
Na4 Na2 3.343(6) 3_766
Na5 O21W 2.30(3) .
Na5 O23W 2.36(3) .
Na5 O15T 2.461(15) 1_455
Na5 O22W 2.48(3) .
Na5 O30W 2.61(4) .
Na5 Na7 3.29(2) .
Na6 O25W 2.05(2) .
Na6 O7W 2.309(18) .
Na6 O6W 2.395(18) .
Na6 O5W 2.466(18) .
Na6 O26W 2.49(3) .
Na6 Na8 2.98(2) .
Na6 Na9 3.81(2) .
Na7 O30W 2.50(5) .
Na7 O29 2.75(2) 1_455
Na7 O5T 2.93(2) 3_665
Na7 Cs1 3.19(2) 3_665
Na7 Na10 4.14(3) .
Na7 Na1 4.18(2) 3_665
Na8 O26W 1.44(3) .
Na8 O7W 2.22(2) .
Na8 O17T 2.41(2) 3_766
Na8 O18W 2.46(3) 2_645
Na8 O5T2 2.50(2) 3_766
Na8 W17 3.67(2) 3_766
Na8 Ti2 3.70(2) 3_766
Na8 Cs4 4.25(2) 2_645
Na9 O25W 2.17(3) .
Na9 O16W 2.36(3) 3_766
Na9 O8T 2.45(2) 3_766
Na9 O28W 2.91(3) 2_745
Na9 Na10 3.66(3) 1_655
Na10 O27W 2.25(3) .
Na10 O24W 2.32(3) 2_545
Na10 O30W 2.39(5) .
Na10 O19W 2.41(3) 3_665
Na10 Na9 3.67(3) 1_455
O10W Na2 2.287(16) 3_766
O16W Na9 2.36(3) 3_766
O17W Cs4 3.753(15) 1_655
O18W Na8 2.46(3) 2_655
O19W Na10 2.41(3) 3_665
O24W Na10 2.32(3) 2
O28W Na9 2.91(3) 2_755
